data_4350413
loop_
_publ_author_name
'Jensen, Thomas B.'
'Scopelliti, Rosario'
'B\"unzli, Jean-Claude G'

_publ_section_title
;
 Lanthanide triple-stranded helicates: controlling the yield of the
 heterobimetallic species.
;
_journal_issue 19
_journal_name_full 'Inorganic chemistry'
_journal_page_first 7806
_journal_page_last 7814
_journal_paper_doi 10.1021/ic0608501
_journal_volume 45
_journal_year 2006
_chemical_formula_moiety 'C129 H126 Ce2 Cl3 N27 O3, 6(Cl O4), 2(C3 H5 N), 5(C2 H3 N)'
_chemical_formula_sum 'C145 H151 Ce2 Cl9 N34 O27'
_chemical_formula_weight 3401.29
_space_group_IT_number 14
_space_group_name_Hall '-P 2yn'
_space_group_name_H-M_alt 'P 1 21/n 1'
_symmetry_cell_setting monoclinic
_symmetry_space_group_name_H-M 'P 1 21/n 1'
_atom_sites_solution_hydrogens geom
_atom_sites_solution_primary direct
_atom_sites_solution_secondary difmap
_audit_creation_method SHELXL-97
_cell_angle_alpha 90.00
_cell_angle_beta 109.79(3)
_cell_angle_gamma 90.00
_cell_formula_units_Z 4
_cell_length_a 30.819(10)
_cell_length_b 15.113(2)
_cell_length_c 34.771(11)
_cell_measurement_reflns_used 1513
_cell_measurement_temperature 140(2)
_cell_measurement_theta_max 15.1886
_cell_measurement_theta_min 1.4244
_cell_volume 15239(8)
_computing_cell_refinement 'Oxford Diffraction CrysAlis RED'
_computing_data_collection 'marresearch mar345'
_computing_data_reduction 'Oxford Diffraction CrysAlis RED'
_computing_molecular_graphics 'Bruker SHELXTL'
_computing_publication_material 'Bruker SHELXTL'
_computing_structure_refinement 'SHELXL-97 (Sheldrick, 1997)'
_computing_structure_solution 'SHELXS-97 (Sheldrick, 1990)'
_diffrn_ambient_temperature 140(2)
_diffrn_measured_fraction_theta_full 0.963
_diffrn_measured_fraction_theta_max 0.963
_diffrn_measurement_device_type 'mar345 IPDS'
_diffrn_measurement_method '60 images with deltaphi = 3 deg. and exp. time = 180 sec.'
_diffrn_radiation_monochromator graphite
_diffrn_radiation_source 'fine-focus sealed tube'
_diffrn_radiation_type MoK\a
_diffrn_radiation_wavelength 0.71070
_diffrn_reflns_av_R_equivalents 0.1093
_diffrn_reflns_av_sigmaI/netI 0.1468
_diffrn_reflns_limit_h_max 36
_diffrn_reflns_limit_h_min -34
_diffrn_reflns_limit_k_max 17
_diffrn_reflns_limit_k_min -16
_diffrn_reflns_limit_l_max 41
_diffrn_reflns_limit_l_min -41
_diffrn_reflns_number 81966
_diffrn_reflns_theta_full 25.03
_diffrn_reflns_theta_max 25.03
_diffrn_reflns_theta_min 2.74
_exptl_absorpt_coefficient_mu 0.830
_exptl_absorpt_correction_T_max 0.575
_exptl_absorpt_correction_T_min 0.109
_exptl_absorpt_correction_type refdelf
_exptl_absorpt_process_details
; 
(See: Walker, N. & Stuart, D. (1983) Acta Cryst. A39, 158-166) 
;
_exptl_crystal_colour yellow
_exptl_crystal_density_diffrn 1.483
_exptl_crystal_density_method 'not measured'
_exptl_crystal_description irregular
_exptl_crystal_F_000 6976
_exptl_crystal_size_max 0.35
_exptl_crystal_size_mid 0.31
_exptl_crystal_size_min 0.15
_refine_diff_density_max 2.305
_refine_diff_density_min -1.218
_refine_diff_density_rms 0.119
_refine_ls_extinction_method none
_refine_ls_goodness_of_fit_ref 0.927
_refine_ls_hydrogen_treatment mixed
_refine_ls_matrix_type fullcycle
_refine_ls_number_parameters 1901
_refine_ls_number_reflns 25902
_refine_ls_number_restraints 679
_refine_ls_restrained_S_all 0.920
_refine_ls_R_factor_all 0.2465
_refine_ls_R_factor_gt 0.1175
_refine_ls_shift/su_max 0.000
_refine_ls_shift/su_mean 0.000
_refine_ls_structure_factor_coef Fsqd
_refine_ls_weighting_details 'calc w=1/[\s^2^(Fo^2^)+(0.2000P)^2^+0.0000P] where P=(Fo^2^+2Fc^2^)/3'
_refine_ls_weighting_scheme calc
_refine_ls_wR_factor_gt 0.2981
_refine_ls_wR_factor_ref 0.3923
_reflns_number_gt 7544
_reflns_number_total 25902
_reflns_threshold_expression >2sigma(I)
_cod_data_source_file ic0608501si20060517_062313.cif
_cod_data_source_block tj119
_cod_depositor_comments
;
The following automatic conversions were performed:

data item '_symmetry_cell_setting' value 'Monoclinic' was changed to
'monoclinic' in accordance with the
/home/saulius/struct/COD-crude-data/automatic-downloads/DataCite-retrospective/ACS/depositions/lib/dictionaries/cif_core.dic
dictionary named 'cif_core.dic' version 2.4.2 last updated on
2011-04-26.

Automatic conversion script
Id: cif_fix_values 6909 2019-04-08 15:41:33Z antanas 
;
_cod_original_cell_volume 15239(7)
_cod_original_sg_symbol_H-M P2(1)/n
_cod_database_code 4350413

loop_
_symmetry_equiv_pos_as_xyz
'x, y, z'
'-x+1/2, y+1/2, -z+1/2'
'-x, -y, -z'
'x-1/2, -y-1/2, z-1/2'

loop_
_atom_site_label
_atom_site_type_symbol
_atom_site_fract_x
_atom_site_fract_y
_atom_site_fract_z
_atom_site_U_iso_or_equiv
_atom_site_adp_type
_atom_site_occupancy
_atom_site_symmetry_multiplicity
_atom_site_calc_flag
_atom_site_refinement_flags
_atom_site_disorder_assembly
_atom_site_disorder_group
Ce1 Ce -0.01712(3) 0.06078(5) 0.17634(3) 0.089 Uani 1 1 d U . .
Ce2 Ce -0.32267(3) 0.06509(5) 0.02530(3) 0.088 Uani 1 1 d U . .
Cl1 Cl 0.0417(2) 0.2505(4) 0.36548(16) 0.153 Uani 1 1 d U . .
Cl2 Cl 0.07448(17) 0.2823(3) 0.04555(16) 0.121 Uani 1 1 d U . .
Cl3 Cl -0.0390(3) -0.3632(4) 0.2447(2) 0.225 Uani 1 1 d U . .
O1 O 0.0384(4) 0.1846(6) 0.1921(3) 0.100 Uani 1 1 d U . .
O2 O 0.0483(4) -0.0022(6) 0.1591(3) 0.105 Uani 1 1 d U . .
O3 O 0.0348(4) 0.0141(6) 0.2431(3) 0.105 Uani 1 1 d U . .
N1 N -0.3580(5) 0.1896(7) -0.0315(4) 0.102 Uani 1 1 d U . .
N2 N -0.3410(5) 0.2928(8) -0.0708(5) 0.117 Uani 1 1 d U . .
N3 N -0.2928(5) 0.0751(7) -0.0387(4) 0.100 Uani 1 1 d U . .
N4 N -0.2537(4) -0.0366(7) 0.0253(4) 0.091 Uani 1 1 d U . .
N5 N -0.2421(4) -0.1435(7) -0.0164(4) 0.097 Uani 1 1 d U . .
N6 N -0.0791(5) 0.0301(7) 0.2118(4) 0.099 Uani 1 1 d U . .
N7 N -0.1058(5) 0.0452(9) 0.2639(5) 0.115 Uani 1 1 d U . .
N8 N -0.0204(4) 0.1675(7) 0.2344(4) 0.097 Uani 1 1 d U . .
N9 N 0.0467(5) 0.3274(8) 0.2090(4) 0.115 Uani 1 1 d U . .
N10 N -0.3661(4) -0.0537(7) -0.0297(4) 0.098 Uani 1 1 d U . .
N11 N -0.3922(5) -0.1891(8) -0.0525(4) 0.119 Uani 1 1 d U . .
N12 N -0.3382(4) -0.0958(7) 0.0504(4) 0.094 Uani 1 1 d U . .
N13 N -0.2877(4) 0.0320(7) 0.1037(4) 0.087 Uani 1 1 d U . .
N14 N -0.3084(4) -0.0237(7) 0.1548(4) 0.093 Uani 1 1 d U . .
N15 N -0.0685(4) 0.1951(6) 0.1345(4) 0.092 Uani 1 1 d U . .
N16 N -0.0854(4) 0.3055(7) 0.0891(4) 0.094 Uani 1 1 d U . .
N17 N -0.0024(4) 0.1227(7) 0.1091(4) 0.092 Uani 1 1 d U . .
N18 N 0.0611(4) -0.0642(7) 0.1060(4) 0.099 Uani 1 1 d U . .
N19 N -0.3990(4) 0.0724(8) 0.0456(5) 0.108 Uani 1 1 d U . .
N20 N -0.4203(5) 0.0930(11) 0.1008(5) 0.133 Uani 1 1 d U . .
N21 N -0.3385(4) 0.2080(7) 0.0637(4) 0.093 Uani 1 1 d U . .
N22 N -0.2604(4) 0.1924(6) 0.0442(4) 0.086 Uani 1 1 d U . .
N23 N -0.2631(5) 0.3360(7) 0.0256(4) 0.097 Uani 1 1 d U . .
N24 N -0.0660(4) -0.0496(6) 0.1189(4) 0.096 Uani 1 1 d U . .
N25 N -0.0841(4) -0.1833(6) 0.0913(4) 0.096 Uani 1 1 d U . .
N26 N -0.0088(5) -0.1122(7) 0.1918(4) 0.109 Uani 1 1 d U . .
N27 N 0.0931(6) -0.0798(9) 0.2705(5) 0.145 Uani 1 1 d U . .
C1 C -0.3836(6) 0.2609(9) -0.0326(4) 0.098 Uani 1 1 d U . .
C2 C -0.4188(6) 0.2727(10) -0.0153(5) 0.113 Uani 1 1 d U . .
H2 H -0.4266 0.2280 0.0004 0.136 Uiso 1 1 calc R . .
C3 C -0.4409(7) 0.3540(11) -0.0229(5) 0.125 Uani 1 1 d U . .
H3 H -0.4640 0.3669 -0.0113 0.150 Uiso 1 1 calc R . .
C4 C -0.4297(8) 0.4187(13) -0.0480(6) 0.140 Uani 1 1 d U . .
H4 H -0.4463 0.4728 -0.0530 0.168 Uiso 1 1 calc R . .
C5 C -0.3986(7) 0.4074(10) -0.0640(6) 0.125 Uani 1 1 d U . .
H5 H -0.3914 0.4513 -0.0804 0.150 Uiso 1 1 calc R . .
C6 C -0.3754(6) 0.3244(10) -0.0556(5) 0.108 Uani 1 1 d U . .
C7 C -0.3322(5) 0.2093(9) -0.0548(5) 0.094 Uani 1 1 d U . .
C8 C -0.3012(6) 0.1450(8) -0.0636(5) 0.094 Uani 1 1 d U . .
C9 C -0.2852(7) 0.1498(9) -0.0969(5) 0.111 Uani 1 1 d U . .
H9 H -0.2925 0.1988 -0.1151 0.134 Uiso 1 1 calc R . .
C10 C -0.2588(6) 0.0814(11) -0.1022(5) 0.109 Uani 1 1 d U . .
H10 H -0.2473 0.0831 -0.1243 0.131 Uiso 1 1 calc R . .
C11 C -0.2483(7) 0.0091(11) -0.0756(6) 0.128 Uani 1 1 d U . .
H11 H -0.2289 -0.0371 -0.0788 0.154 Uiso 1 1 calc R . .
C12 C -0.2669(5) 0.0061(9) -0.0445(5) 0.090 Uani 1 1 d U . .
C13 C -0.2552(5) -0.0602(8) -0.0127(5) 0.097 Uani 1 1 d U . .
C14 C -0.2288(5) -0.1789(9) 0.0232(5) 0.095 Uani 1 1 d U . .
C15 C -0.2114(6) -0.2619(9) 0.0386(6) 0.114 Uani 1 1 d U . .
H15 H -0.2083 -0.3085 0.0214 0.137 Uiso 1 1 calc R . .
C16 C -0.1989(6) -0.2723(9) 0.0812(6) 0.121 Uani 1 1 d U . .
H16 H -0.1883 -0.3287 0.0927 0.145 Uiso 1 1 calc R . .
C17 C -0.2011(5) -0.2035(8) 0.1077(5) 0.098 Uani 1 1 d U . .
C18 C -0.2201(5) -0.1216(8) 0.0914(5) 0.094 Uani 1 1 d U . .
H18 H -0.2229 -0.0748 0.1087 0.113 Uiso 1 1 calc R . .
C19 C -0.2353(5) -0.1111(8) 0.0479(5) 0.096 Uani 1 1 d U . .
C20 C -0.1891(6) -0.2216(10) 0.1530(6) 0.116 Uani 1 1 d U . .
H20A H -0.2172 -0.2443 0.1574 0.140 Uiso 1 1 calc R . .
H20B H -0.1659 -0.2696 0.1605 0.140 Uiso 1 1 calc R . .
C21 C -0.1708(5) -0.1457(9) 0.1822(5) 0.101 Uani 1 1 d U . .
C22 C -0.1828(7) -0.1352(11) 0.2155(7) 0.139 Uani 1 1 d U . .
H22 H -0.2045 -0.1758 0.2193 0.166 Uiso 1 1 calc R . .
C23 C -0.1666(7) -0.0721(12) 0.2441(8) 0.141 Uani 1 1 d U . .
H23 H -0.1777 -0.0644 0.2663 0.170 Uiso 1 1 calc R . .
C24 C -0.1326(6) -0.0196(11) 0.2386(6) 0.110 Uani 1 1 d U . .
C25 C -0.1157(6) -0.0290(11) 0.2079(6) 0.112 Uani 1 1 d U . .
C26 C -0.1364(5) -0.0903(9) 0.1773(5) 0.101 Uani 1 1 d U . .
H26 H -0.1276 -0.0945 0.1537 0.121 Uiso 1 1 calc R . .
C27 C -0.0741(5) 0.0689(10) 0.2465(5) 0.097 Uani 1 1 d U . .
C28 C -0.0367(6) 0.1377(9) 0.2638(5) 0.097 Uani 1 1 d U . .
C29 C -0.0188(6) 0.1638(10) 0.3037(5) 0.107 Uani 1 1 d U . .
H29 H -0.0323 0.1439 0.3230 0.129 Uiso 1 1 calc R . .
C30 C 0.0187(6) 0.2191(12) 0.3157(6) 0.116 Uani 1 1 d U . .
C31 C 0.0352(7) 0.2559(12) 0.2869(6) 0.126 Uani 1 1 d U . .
H31 H 0.0590 0.2991 0.2940 0.152 Uiso 1 1 calc R . .
C32 C 0.0156(6) 0.2269(9) 0.2478(5) 0.096 Uani 1 1 d U . .
C33 C 0.0345(5) 0.2470(9) 0.2151(5) 0.094 Uani 1 1 d U . .
C34 C -0.3179(9) 0.3433(12) -0.0939(6) 0.148 Uani 1 1 d U . .
H34A H -0.2870 0.3179 -0.0900 0.177 Uiso 1 1 calc R . .
H34B H -0.3140 0.4057 -0.0847 0.177 Uiso 1 1 calc R . .
C35 C -0.3485(9) 0.3379(14) -0.1393(7) 0.165 Uani 1 1 d U . .
H35A H -0.3578 0.2763 -0.1464 0.248 Uiso 1 1 calc R . .
H35B H -0.3312 0.3593 -0.1564 0.248 Uiso 1 1 calc R . .
H35C H -0.3760 0.3746 -0.1439 0.248 Uiso 1 1 calc R . .
C36 C -0.2422(7) -0.1935(11) -0.0515(6) 0.126 Uani 1 1 d U . .
H36A H -0.2308 -0.2540 -0.0427 0.152 Uiso 1 1 calc R . .
H36B H -0.2207 -0.1656 -0.0635 0.152 Uiso 1 1 calc R . .
C37 C -0.2893(7) -0.1999(13) -0.0840(7) 0.158 Uani 1 1 d U . .
H37A H -0.3102 -0.2316 -0.0730 0.237 Uiso 1 1 calc R . .
H37B H -0.2869 -0.2319 -0.1077 0.237 Uiso 1 1 calc R . .
H37C H -0.3012 -0.1402 -0.0923 0.237 Uiso 1 1 calc R . .
C38 C -0.1121(8) 0.0716(11) 0.3041(7) 0.140 Uani 1 1 d U . .
H38A H -0.1355 0.0336 0.3095 0.168 Uiso 1 1 calc R . .
H38B H -0.0826 0.0653 0.3271 0.168 Uiso 1 1 calc R . .
C39 C -0.1275(7) 0.1661(12) 0.2996(7) 0.141 Uani 1 1 d U . .
H39A H -0.1033 0.2032 0.2955 0.211 Uiso 1 1 calc R . .
H39B H -0.1332 0.1851 0.3244 0.211 Uiso 1 1 calc R . .
H39C H -0.1559 0.1718 0.2760 0.211 Uiso 1 1 calc R . .
C40 C 0.0305(7) 0.4073(10) 0.2233(6) 0.131 Uani 1 1 d U . .
H40A H 0.0543 0.4542 0.2287 0.157 Uiso 1 1 calc R . .
H40B H 0.0244 0.3949 0.2490 0.157 Uiso 1 1 calc R . .
C41 C -0.0140(10) 0.4376(17) 0.1899(7) 0.203 Uani 1 1 d U . .
H41A H -0.0276 0.3876 0.1719 0.305 Uiso 1 1 calc R . .
H41B H -0.0068 0.4852 0.1739 0.305 Uiso 1 1 calc R . .
H41C H -0.0358 0.4594 0.2026 0.305 Uiso 1 1 calc R . .
C42 C 0.0713(8) 0.3403(12) 0.1796(5) 0.139 Uani 1 1 d U . .
H42A H 0.0566 0.3033 0.1551 0.166 Uiso 1 1 calc R . .
H42B H 0.0683 0.4029 0.1707 0.166 Uiso 1 1 calc R . .
C43 C 0.1186(10) 0.318(2) 0.1961(9) 0.225 Uani 1 1 d U . .
H43A H 0.1330 0.3525 0.2212 0.337 Uiso 1 1 calc R . .
H43B H 0.1337 0.3322 0.1762 0.337 Uiso 1 1 calc R . .
H43C H 0.1218 0.2550 0.2025 0.337 Uiso 1 1 calc R . .
C44 C -0.3893(6) -0.0495(10) -0.0714(5) 0.102 Uani 1 1 d U . .
C45 C -0.4001(6) 0.0217(12) -0.0991(5) 0.111 Uani 1 1 d U . .
H45 H -0.3920 0.0808 -0.0903 0.133 Uiso 1 1 calc R . .
C46 C -0.4224(6) 0.0018(14) -0.1382(5) 0.124 Uani 1 1 d U . .
H46 H -0.4279 0.0479 -0.1579 0.149 Uiso 1 1 calc R . .
C47 C -0.4379(8) -0.0834(16) -0.1519(7) 0.162 Uani 1 1 d U . .
H47 H -0.4536 -0.0925 -0.1802 0.194 Uiso 1 1 calc R . .
C48 C -0.4317(6) -0.1510(15) -0.1271(6) 0.151 Uani 1 1 d U . .
H48 H -0.4450 -0.2073 -0.1361 0.182 Uiso 1 1 calc R . .
C49 C -0.4035(7) -0.1341(12) -0.0856(6) 0.126 Uani 1 1 d U . .
C50 C -0.3678(5) -0.1373(8) -0.0178(5) 0.091 Uani 1 1 d U . .
C51 C -0.3451(7) -0.1697(10) 0.0256(5) 0.131 Uani 1 1 d U . .
C52 C -0.3437(6) -0.2519(9) 0.0400(5) 0.111 Uani 1 1 d U . .
H52 H -0.3523 -0.3004 0.0216 0.134 Uiso 1 1 calc R . .
C53 C -0.3304(6) -0.2663(9) 0.0799(5) 0.104 Uani 1 1 d U . .
H53 H -0.3272 -0.3252 0.0901 0.125 Uiso 1 1 calc R . .
C54 C -0.3213(6) -0.1971(9) 0.1063(5) 0.106 Uani 1 1 d U . .
H54 H -0.3122 -0.2069 0.1349 0.127 Uiso 1 1 calc R . .
C55 C -0.3256(5) -0.1125(8) 0.0909(5) 0.093 Uani 1 1 d U . .
C56 C -0.3102(5) -0.0334(9) 0.1160(5) 0.091 Uani 1 1 d U . .
C57 C -0.2829(5) 0.0527(9) 0.1698(5) 0.091 Uani 1 1 d U . .
C58 C -0.2697(6) 0.0942(11) 0.2070(5) 0.111 Uani 1 1 d U . .
H58 H -0.2797 0.0742 0.2285 0.133 Uiso 1 1 calc R . .
C59 C -0.2410(5) 0.1667(10) 0.2116(5) 0.098 Uani 1 1 d U . .
H59 H -0.2294 0.1942 0.2377 0.117 Uiso 1 1 calc R . .
C60 C -0.2287(5) 0.2005(8) 0.1806(5) 0.090 Uani 1 1 d U . .
C61 C -0.2434(5) 0.1574(8) 0.1423(4) 0.087 Uani 1 1 d U . .
H61 H -0.2343 0.1789 0.1206 0.105 Uiso 1 1 calc R . .
C62 C -0.2712(6) 0.0840(9) 0.1370(5) 0.098 Uani 1 1 d U . .
C63 C -0.1950(5) 0.2783(8) 0.1893(5) 0.093 Uani 1 1 d U . .
H63A H -0.1726 0.2717 0.2174 0.112 Uiso 1 1 calc R . .
H63B H -0.2124 0.3336 0.1886 0.112 Uiso 1 1 calc R . .
C64 C -0.1675(5) 0.2884(7) 0.1592(5) 0.090 Uani 1 1 d U . .
C65 C -0.1770(5) 0.3550(8) 0.1306(5) 0.095 Uani 1 1 d U . .
H65 H -0.2011 0.3951 0.1296 0.114 Uiso 1 1 calc R . .
C66 C -0.1542(5) 0.3674(8) 0.1036(5) 0.089 Uani 1 1 d U . .
H66 H -0.1626 0.4115 0.0830 0.107 Uiso 1 1 calc R . .
C67 C -0.1168(5) 0.3082(8) 0.1092(4) 0.086 Uani 1 1 d U . .
C68 C -0.1073(5) 0.2403(8) 0.1386(4) 0.083 Uani 1 1 d U . .
C69 C -0.1324(5) 0.2265(8) 0.1648(4) 0.086 Uani 1 1 d U . .
H69 H -0.1262 0.1799 0.1842 0.103 Uiso 1 1 calc R . .
C70 C -0.0580(4) 0.2353(8) 0.1063(4) 0.083 Uani 1 1 d U . .
C71 C -0.0190(5) 0.2046(8) 0.0948(4) 0.084 Uani 1 1 d U . .
C72 C 0.0044(5) 0.2542(8) 0.0748(4) 0.089 Uani 1 1 d U . .
H72 H -0.0068 0.3113 0.0649 0.107 Uiso 1 1 calc R . .
C73 C 0.0451(5) 0.2214(9) 0.0688(5) 0.102 Uani 1 1 d U . .
C74 C 0.0597(5) 0.1377(8) 0.0830(5) 0.090 Uani 1 1 d U . .
H74 H 0.0864 0.1126 0.0794 0.108 Uiso 1 1 calc R . .
C75 C 0.0342(5) 0.0905(9) 0.1027(4) 0.089 Uani 1 1 d U . .
C76 C 0.0493(6) 0.0036(9) 0.1250(6) 0.100 Uani 1 1 d U . .
C77 C -0.4115(11) -0.2816(12) -0.0506(7) 0.223 Uani 1 1 d U . .
H77A H -0.4416 -0.2900 -0.0726 0.268 Uiso 1 1 calc R . .
H77B H -0.4155 -0.2920 -0.0239 0.268 Uiso 1 1 calc R . .
C78 C -0.3713(16) -0.3493(14) -0.0569(9) 0.293 Uani 1 1 d U . .
H78A H -0.3417 -0.3181 -0.0493 0.440 Uiso 1 1 calc R . .
H78B H -0.3806 -0.3675 -0.0856 0.440 Uiso 1 1 calc R . .
H78C H -0.3683 -0.4016 -0.0396 0.440 Uiso 1 1 calc R . .
C79 C -0.3356(6) -0.0723(11) 0.1762(5) 0.110 Uani 1 1 d U . .
H79A H -0.3527 -0.0290 0.1871 0.132 Uiso 1 1 calc R . .
H79B H -0.3586 -0.1102 0.1562 0.132 Uiso 1 1 calc R . .
C80 C -0.3071(6) -0.1278(10) 0.2100(5) 0.111 Uani 1 1 d U . .
H80A H -0.2955 -0.1787 0.1990 0.167 Uiso 1 1 calc R . .
H80B H -0.3257 -0.1486 0.2262 0.167 Uiso 1 1 calc R . .
H80C H -0.2810 -0.0930 0.2275 0.167 Uiso 1 1 calc R . .
C81 C -0.0861(5) 0.3661(9) 0.0568(5) 0.094 Uani 1 1 d U . .
H81A H -0.1182 0.3857 0.0423 0.113 Uiso 1 1 calc R . .
H81B H -0.0746 0.3360 0.0369 0.113 Uiso 1 1 calc R . .
C82 C -0.0554(6) 0.4474(8) 0.0752(5) 0.102 Uani 1 1 d U . .
H82A H -0.0673 0.4777 0.0944 0.153 Uiso 1 1 calc R . .
H82B H -0.0557 0.4882 0.0532 0.153 Uiso 1 1 calc R . .
H82C H -0.0237 0.4277 0.0895 0.153 Uiso 1 1 calc R . .
C83 C 0.0543(6) -0.0672(10) 0.0608(5) 0.107 Uani 1 1 d U . .
H83A H 0.0629 -0.0090 0.0524 0.128 Uiso 1 1 calc R . .
H83B H 0.0755 -0.1119 0.0562 0.128 Uiso 1 1 calc R . .
C84 C 0.0055(6) -0.0892(11) 0.0341(6) 0.121 Uani 1 1 d U . .
H84A H -0.0024 -0.1487 0.0407 0.181 Uiso 1 1 calc R . .
H84B H 0.0031 -0.0868 0.0053 0.181 Uiso 1 1 calc R . .
H84C H -0.0158 -0.0462 0.0390 0.181 Uiso 1 1 calc R . .
C85 C 0.0766(5) -0.1459(9) 0.1287(5) 0.106 Uani 1 1 d U . .
H85A H 0.0639 -0.1968 0.1105 0.127 Uiso 1 1 calc R . .
H85B H 0.0643 -0.1486 0.1516 0.127 Uiso 1 1 calc R . .
C86 C 0.1276(7) -0.1539(13) 0.1454(8) 0.173 Uani 1 1 d U . .
H86A H 0.1400 -0.1526 0.1229 0.260 Uiso 1 1 calc R . .
H86B H 0.1361 -0.2099 0.1603 0.260 Uiso 1 1 calc R . .
H86C H 0.1404 -0.1044 0.1640 0.260 Uiso 1 1 calc R . .
C87 C -0.4302(6) 0.0066(12) 0.0451(8) 0.135 Uani 1 1 d U . .
C88 C -0.4499(6) -0.0628(12) 0.0185(8) 0.146 Uani 1 1 d U . .
H88 H -0.4423 -0.0697 -0.0057 0.175 Uiso 1 1 calc R . .
C89 C -0.4795(6) -0.1208(13) 0.0262(9) 0.160 Uani 1 1 d U . .
H89 H -0.4919 -0.1697 0.0087 0.192 Uiso 1 1 calc R . .
C90 C -0.4914(6) -0.1037(16) 0.0626(8) 0.170 Uani 1 1 d U . .
H90 H -0.5143 -0.1401 0.0672 0.204 Uiso 1 1 calc R . .
C91 C -0.4717(8) -0.0383(17) 0.0911(8) 0.178 Uani 1 1 d U . .
H91 H -0.4773 -0.0331 0.1162 0.213 Uiso 1 1 calc R . .
C92 C -0.4429(7) 0.0192(13) 0.0796(7) 0.140 Uani 1 1 d U . .
C93 C -0.3969(6) 0.1268(11) 0.0758(6) 0.120 Uani 1 1 d U . .
C94 C -0.3712(5) 0.2075(10) 0.0829(5) 0.100 Uani 1 1 d U . .
C95 C -0.3762(7) 0.2817(12) 0.1030(6) 0.121 Uani 1 1 d U . .
H95 H -0.3990 0.2817 0.1157 0.145 Uiso 1 1 calc R . .
C96 C -0.3498(7) 0.3576(11) 0.1061(5) 0.116 Uani 1 1 d U . .
H96 H -0.3535 0.4074 0.1213 0.139 Uiso 1 1 calc R . .
C97 C -0.3183(6) 0.3578(10) 0.0862(5) 0.104 Uani 1 1 d U . .
H97 H -0.2999 0.4086 0.0868 0.125 Uiso 1 1 calc R . .
C98 C -0.3136(5) 0.2815(8) 0.0651(5) 0.094 Uani 1 1 d U . .
C99 C -0.2793(5) 0.2701(8) 0.0458(4) 0.083 Uani 1 1 d U . .
C100 C -0.2303(5) 0.2945(8) 0.0123(4) 0.086 Uani 1 1 d U . .
C101 C -0.2035(6) 0.3257(9) -0.0094(5) 0.099 Uani 1 1 d U . .
H101 H -0.2047 0.3858 -0.0177 0.119 Uiso 1 1 calc R . .
C102 C -0.1744(5) 0.2642(8) -0.0187(4) 0.091 Uani 1 1 d U . .
H102 H -0.1576 0.2818 -0.0359 0.109 Uiso 1 1 calc R . .
C103 C -0.1694(5) 0.1758(8) -0.0030(4) 0.082 Uani 1 1 d U . .
C104 C -0.1969(5) 0.1485(8) 0.0194(4) 0.088 Uani 1 1 d U . .
H104 H -0.1943 0.0904 0.0304 0.106 Uiso 1 1 calc R . .
C105 C -0.2273(5) 0.2070(8) 0.0253(4) 0.088 Uani 1 1 d U . .
C106 C -0.1351(6) 0.1142(8) -0.0121(5) 0.100 Uani 1 1 d U . .
H10A H -0.1480 0.0968 -0.0413 0.120 Uiso 1 1 calc R . .
H10B H -0.1065 0.1481 -0.0086 0.120 Uiso 1 1 calc R . .
C107 C -0.1220(5) 0.0307(9) 0.0132(5) 0.096 Uani 1 1 d U . .
C108 C -0.1331(6) -0.0542(9) -0.0048(5) 0.099 Uani 1 1 d U . .
H108 H -0.1494 -0.0585 -0.0333 0.119 Uiso 1 1 calc R . .
C109 C -0.1209(4) -0.1316(8) 0.0180(4) 0.084 Uani 1 1 d U . .
H109 H -0.1266 -0.1884 0.0056 0.101 Uiso 1 1 calc R . .
C110 C -0.1000(5) -0.1214(8) 0.0596(4) 0.081 Uani 1 1 d U . .
C111 C -0.0890(5) -0.0386(8) 0.0770(5) 0.086 Uani 1 1 d U . .
C112 C -0.1010(5) 0.0399(8) 0.0540(5) 0.091 Uani 1 1 d U . .
H112 H -0.0947 0.0965 0.0666 0.109 Uiso 1 1 calc R . .
C113 C -0.0640(6) -0.1370(8) 0.1244(5) 0.104 Uani 1 1 d U . .
C114 C -0.0374(6) -0.1732(8) 0.1686(5) 0.100 Uani 1 1 d U . .
C115 C -0.0494(7) -0.2521(9) 0.1837(6) 0.131 Uani 1 1 d U . .
H115 H -0.0723 -0.2907 0.1668 0.157 Uiso 1 1 calc R . .
C116 C -0.0260(8) -0.2709(10) 0.2247(7) 0.156 Uani 1 1 d U . .
C117 C 0.0084(9) -0.2149(11) 0.2467(7) 0.178 Uani 1 1 d U . .
H117 H 0.0260 -0.2277 0.2744 0.214 Uiso 1 1 calc R . .
C118 C 0.0174(7) -0.1385(10) 0.2278(6) 0.133 Uani 1 1 d U . .
C119 C 0.0473(6) -0.0644(9) 0.2478(5) 0.113 Uani 1 1 d U . .
C120 C -0.4437(15) 0.141(2) 0.1308(7) 0.276 Uani 1 1 d U . .
H12A H -0.4649 0.1006 0.1384 0.331 Uiso 1 1 calc R . .
H12B H -0.4599 0.1959 0.1189 0.331 Uiso 1 1 calc R . .
C121 C -0.3954(15) 0.160(2) 0.1698(10) 0.260 Uani 1 1 d U . .
H12C H -0.3696 0.1670 0.1595 0.390 Uiso 1 1 calc R . .
H12D H -0.3891 0.1097 0.1888 0.390 Uiso 1 1 calc R . .
H12E H -0.3990 0.2138 0.1840 0.390 Uiso 1 1 calc R . .
C122 C -0.2830(6) 0.4257(8) 0.0146(5) 0.099 Uani 1 1 d U . .
H12F H -0.3139 0.4281 0.0174 0.119 Uiso 1 1 calc R . .
H12G H -0.2865 0.4385 -0.0142 0.119 Uiso 1 1 calc R . .
C123 C -0.2518(6) 0.4952(8) 0.0422(5) 0.104 Uani 1 1 d U . .
H12H H -0.2451 0.4783 0.0709 0.156 Uiso 1 1 calc R . .
H12I H -0.2674 0.5527 0.0372 0.156 Uiso 1 1 calc R . .
H12J H -0.2230 0.4992 0.0363 0.156 Uiso 1 1 calc R . .
C124 C -0.0827(6) -0.2782(8) 0.0832(5) 0.104 Uani 1 1 d U . .
H12K H -0.1053 -0.2918 0.0560 0.125 Uiso 1 1 calc R . .
H12L H -0.0916 -0.3118 0.1038 0.125 Uiso 1 1 calc R . .
C125 C -0.0353(6) -0.3071(9) 0.0847(7) 0.132 Uani 1 1 d U . .
H12M H -0.0287 -0.2823 0.0612 0.198 Uiso 1 1 calc R . .
H12N H -0.0342 -0.3719 0.0837 0.198 Uiso 1 1 calc R . .
H12O H -0.0123 -0.2860 0.1100 0.198 Uiso 1 1 calc R . .
C126 C 0.1232(8) -0.0046(12) 0.2873(7) 0.153 Uani 1 1 d U . .
H12P H 0.1500 -0.0253 0.3105 0.184 Uiso 1 1 calc R . .
H12Q H 0.1062 0.0389 0.2981 0.184 Uiso 1 1 calc R . .
C127 C 0.1411(9) 0.0428(14) 0.2550(8) 0.171 Uani 1 1 d U . .
H12R H 0.1657 0.0072 0.2506 0.257 Uiso 1 1 calc R . .
H12S H 0.1533 0.1014 0.2652 0.257 Uiso 1 1 calc R . .
H12T H 0.1156 0.0492 0.2291 0.257 Uiso 1 1 calc R . .
C128 C 0.1168(9) -0.1671(12) 0.2736(8) 0.219 Uani 1 1 d U . .
H12U H 0.0966 -0.2075 0.2527 0.262 Uiso 1 1 calc R . .
H12V H 0.1455 -0.1586 0.2671 0.262 Uiso 1 1 calc R . .
C129 C 0.1283(10) -0.2082(15) 0.3128(10) 0.264 Uani 1 1 d U . .
H12W H 0.1430 -0.1647 0.3342 0.396 Uiso 1 1 calc R . .
H12$ H 0.1496 -0.2575 0.3146 0.396 Uiso 1 1 calc R . .
H12 H 0.1001 -0.2305 0.3166 0.396 Uiso 1 1 calc R . .
Cl4 Cl -0.27692(17) -0.4385(2) 0.16373(13) 0.108 Uani 1 1 d U . .
O4 O -0.2693(5) -0.5061(7) 0.1917(4) 0.134 Uani 1 1 d U . .
O5 O -0.2685(5) -0.3569(7) 0.1817(4) 0.133 Uani 1 1 d U . .
O6 O -0.2510(5) -0.4498(8) 0.1378(4) 0.136 Uani 1 1 d U . .
O7 O -0.3251(5) -0.4428(9) 0.1395(5) 0.151 Uani 1 1 d U . .
Cl5 Cl -0.15555(19) 0.5626(2) -0.01040(15) 0.123 Uani 1 1 d U . .
O8 O -0.1480(6) 0.6477(7) -0.0173(5) 0.161 Uani 1 1 d U . .
O9 O -0.1491(5) 0.5484(7) 0.0315(4) 0.129 Uani 1 1 d U . .
O10 O -0.1421(7) 0.4978(9) -0.0291(6) 0.196 Uani 1 1 d U . .
O11 O -0.2071(6) 0.5550(10) -0.0324(6) 0.186 Uani 1 1 d U . .
Cl6 Cl -0.0615(2) 0.4030(4) 0.2923(2) 0.154 Uani 1 1 d U . .
O12 O -0.0821(6) 0.4843(10) 0.2899(6) 0.175 Uani 1 1 d U . .
O13 O -0.0801(6) 0.3536(10) 0.2571(5) 0.170 Uani 1 1 d U . .
O14 O -0.0669(7) 0.3508(13) 0.3266(6) 0.211 Uani 1 1 d U . .
O15 O -0.0129(6) 0.4169(15) 0.2985(8) 0.243 Uani 1 1 d U . .
Cl7 Cl -0.1865(2) -0.0883(5) -0.1433(2) 0.160 Uani 1 1 d U . .
O16 O -0.1630(5) -0.0414(11) -0.1080(5) 0.163 Uani 1 1 d U . .
O17 O -0.2215(9) -0.1396(15) -0.1406(8) 0.253 Uani 1 1 d U . .
O18 O -0.2135(9) -0.0187(16) -0.1722(6) 0.244 Uani 1 1 d U . .
O19 O -0.1575(8) -0.125(2) -0.1620(7) 0.277 Uani 1 1 d U . .
Cl8A Cl 0.0274(5) -0.0682(7) 0.3399(3) 0.154 Uani 0.46 1 d PDU A 1
O20A O -0.0136(9) -0.0577(14) 0.3082(6) 0.163 Uani 0.46 1 d PDU A 1
O21A O 0.0203(13) -0.064(3) 0.3769(6) 0.311 Uani 0.46 1 d PDU A 1
O22A O 0.0465(14) -0.148(2) 0.3352(12) 0.506 Uani 0.46 1 d PDU A 1
O23A O 0.0579(13) 0.000(3) 0.3396(12) 0.406 Uani 0.46 1 d PDU A 1
Cl8B Cl -0.0164(3) -0.1026(5) 0.3547(3) 0.137 Uani 0.54 1 d PDU A 2
O20B O -0.0051(10) -0.0191(14) 0.3469(15) 0.305 Uani 0.54 1 d PDU A 2
O21B O -0.0064(14) -0.107(3) 0.3986(7) 0.336 Uani 0.54 1 d PDU A 2
O22B O 0.0089(9) -0.1649(17) 0.3455(10) 0.240 Uani 0.54 1 d PDU A 2
O23B O -0.0635(6) -0.1180(16) 0.3393(10) 0.207 Uani 0.54 1 d PDU A 2
Cl9 Cl 0.0836(3) -0.3690(4) 0.1989(3) 0.214 Uani 1 1 d U . .
O24 O 0.0729(8) -0.3842(10) 0.2369(6) 0.216 Uani 1 1 d U . .
O25 O 0.0600(8) -0.2996(15) 0.1785(8) 0.299 Uani 1 1 d U . .
O26 O 0.071(2) -0.4371(18) 0.1734(11) 0.511 Uani 1 1 d U . .
O27 O 0.1280(12) -0.347(3) 0.2066(14) 0.420 Uani 1 1 d U . .
C130 C -0.0594(7) 0.2931(11) -0.0303(6) 0.120 Uiso 1 1 d DU . .
C131 C -0.0685(12) 0.3647(17) -0.0558(9) 0.205 Uiso 1 1 d DU . .
N28 N -0.067(3) 0.436(3) -0.070(2) 0.485 Uiso 1 1 d DU . .
C132 C -0.3300(11) -0.0319(15) -0.1970(10) 0.196 Uiso 1 1 d DU . .
C133 C -0.3507(8) 0.0564(13) -0.1954(7) 0.143 Uiso 1 1 d DU . .
N29 N -0.3636(7) 0.1245(11) -0.1937(6) 0.156 Uiso 1 1 d DU . .
C134 C -0.2144(19) 0.619(3) -0.1258(17) 0.338 Uiso 1 1 d DU . .
C135 C -0.257(2) 0.575(5) -0.124(2) 0.456 Uiso 1 1 d DU . .
N30 N -0.2824(18) 0.565(3) -0.1052(15) 0.359 Uiso 1 1 d DU . .
C136 C -0.1444(10) -0.4766(16) 0.2032(7) 0.173 Uiso 1 1 d DU . .
C137 C -0.1326(7) -0.4475(11) 0.1679(6) 0.120 Uiso 1 1 d DU . .
N31 N -0.1180(6) -0.4297(9) 0.1430(5) 0.125 Uiso 1 1 d DU . .
C138 C -0.4391(16) -0.353(3) 0.0770(14) 0.292 Uiso 1 1 d DU . .
C139 C -0.4397(15) -0.452(3) 0.0651(13) 0.270 Uiso 1 1 d DU . .
C140 C -0.4070(12) -0.451(2) 0.0435(11) 0.212 Uiso 1 1 d DU . .
N32 N -0.3760(11) -0.4602(18) 0.0323(10) 0.243 Uiso 1 1 d DU . .
C141 C -0.2528(17) 0.253(3) -0.1718(16) 0.294 Uiso 1 1 d DU . .
C142 C -0.230(2) 0.315(4) -0.1389(17) 0.345 Uiso 1 1 d DU . .
N33 N -0.199(5) 0.360(13) -0.136(7) 1.323 Uiso 1 1 d DU . .
C143 C -0.249(4) 0.576(6) -0.223(4) 0.597 Uiso 1 1 d DU . .
C144 C -0.258(6) 0.668(8) -0.243(5) 0.807 Uiso 1 1 d DU . .
C145 C -0.249(5) 0.738(5) -0.269(4) 0.633 Uiso 1 1 d DU . .
N34 N -0.258(3) 0.803(4) -0.257(2) 0.510 Uiso 1 1 d DU . .

loop_
_atom_site_aniso_label
_atom_site_aniso_U_11
_atom_site_aniso_U_22
_atom_site_aniso_U_33
_atom_site_aniso_U_23
_atom_site_aniso_U_13
_atom_site_aniso_U_12
Ce1 0.086 0.087 0.091 -0.003 0.025 0.004
Ce2 0.084 0.086 0.089 0.010 0.021 -0.003
Cl1 0.120 0.238 0.094 -0.017 0.026 -0.016
Cl2 0.118 0.121 0.140 0.007 0.065 -0.001
Cl3 0.297 0.137 0.143 0.049 -0.053 -0.065
O1 0.100 0.115 0.087 -0.016 0.034 -0.015
O2 0.091 0.117 0.097 -0.021 0.018 0.005
O3 0.107 0.095 0.105 -0.002 0.024 0.007
N1 0.095 0.102 0.096 0.020 0.014 0.001
N2 0.110 0.101 0.141 0.026 0.042 0.008
N3 0.118 0.091 0.089 0.005 0.034 -0.010
N4 0.073 0.089 0.110 0.003 0.027 -0.012
N5 0.077 0.099 0.118 -0.004 0.036 -0.010
N6 0.098 0.098 0.098 0.009 0.031 0.001
N7 0.101 0.127 0.121 0.005 0.043 0.005
N8 0.095 0.097 0.101 -0.002 0.035 0.008
N9 0.128 0.110 0.106 -0.006 0.038 -0.013
N10 0.086 0.104 0.090 0.008 0.010 -0.019
N11 0.143 0.122 0.089 -0.011 0.037 -0.046
N12 0.092 0.094 0.089 0.013 0.020 -0.006
N13 0.068 0.098 0.087 0.009 0.017 -0.004
N14 0.101 0.087 0.093 0.012 0.033 0.004
N15 0.101 0.082 0.093 -0.002 0.031 0.008
N16 0.095 0.091 0.102 0.006 0.040 0.009
N17 0.080 0.096 0.098 -0.013 0.029 -0.009
N18 0.074 0.108 0.110 -0.006 0.026 0.015
N19 0.062 0.101 0.156 0.030 0.030 0.008
N20 0.065 0.189 0.131 0.063 0.013 -0.021
N21 0.078 0.101 0.101 0.012 0.034 0.004
N22 0.079 0.087 0.093 0.006 0.028 -0.003
N23 0.108 0.082 0.106 0.004 0.044 -0.005
N24 0.096 0.088 0.100 -0.010 0.029 -0.016
N25 0.108 0.084 0.091 -0.003 0.029 0.001
N26 0.098 0.087 0.118 -0.002 0.005 0.006
N27 0.125 0.112 0.146 -0.027 -0.020 0.014
C1 0.113 0.098 0.063 0.000 0.005 0.004
C2 0.113 0.117 0.098 0.003 0.020 0.006
C3 0.143 0.124 0.096 -0.002 0.023 0.026
C4 0.143 0.146 0.118 0.034 0.027 0.062
C5 0.120 0.110 0.128 0.029 0.020 0.030
C6 0.087 0.111 0.107 0.024 0.009 0.018
C7 0.072 0.100 0.086 0.014 -0.005 -0.007
C8 0.100 0.087 0.084 0.007 0.014 -0.013
C9 0.151 0.097 0.078 0.017 0.029 -0.008
C10 0.086 0.141 0.090 -0.004 0.015 -0.023
C11 0.149 0.116 0.133 0.006 0.065 0.017
C12 0.056 0.099 0.106 -0.002 0.015 -0.011
C13 0.078 0.089 0.118 -0.003 0.025 -0.017
C14 0.061 0.098 0.123 -0.004 0.028 -0.003
C15 0.105 0.085 0.159 0.011 0.056 0.004
C16 0.123 0.082 0.161 0.014 0.050 0.003
C17 0.062 0.085 0.140 0.009 0.024 -0.003
C18 0.066 0.089 0.116 0.006 0.018 0.003
C19 0.084 0.088 0.122 0.003 0.040 0.002
C20 0.083 0.106 0.143 0.027 0.015 0.005
C21 0.064 0.103 0.123 0.035 0.012 0.008
C22 0.138 0.111 0.195 0.008 0.095 -0.009
C23 0.125 0.130 0.201 -0.006 0.097 0.000
C24 0.070 0.135 0.124 -0.003 0.033 0.009
C25 0.095 0.124 0.120 0.005 0.038 -0.012
C26 0.085 0.100 0.115 0.016 0.031 0.004
C27 0.061 0.128 0.089 0.012 0.009 0.014
C28 0.092 0.095 0.102 0.004 0.032 0.014
C29 0.099 0.125 0.098 0.005 0.033 0.004
C30 0.102 0.146 0.096 0.001 0.028 -0.007
C31 0.143 0.138 0.116 -0.036 0.067 -0.033
C32 0.095 0.097 0.104 -0.014 0.043 0.007
C33 0.083 0.104 0.090 -0.009 0.022 -0.003
C34 0.202 0.125 0.135 0.022 0.082 0.001
C35 0.201 0.154 0.146 0.032 0.066 -0.012
C36 0.131 0.112 0.117 -0.019 0.018 0.003
C37 0.133 0.153 0.160 -0.046 0.013 -0.030
C38 0.140 0.127 0.191 -0.043 0.105 -0.022
C39 0.116 0.154 0.157 0.000 0.054 0.017
C40 0.126 0.101 0.145 0.003 0.018 0.004
C41 0.218 0.233 0.111 0.005 -0.007 0.089
C42 0.195 0.137 0.080 -0.021 0.043 -0.075
C43 0.156 0.327 0.221 -0.116 0.103 -0.108
C44 0.083 0.125 0.088 0.005 0.017 -0.012
C45 0.108 0.142 0.073 0.014 0.017 -0.011
C46 0.076 0.196 0.084 0.013 0.005 -0.026
C47 0.155 0.224 0.090 -0.002 0.019 -0.082
C48 0.093 0.219 0.110 0.002 -0.008 -0.105
C49 0.115 0.145 0.101 0.005 0.014 -0.057
C50 0.073 0.084 0.102 -0.003 0.010 0.001
C51 0.182 0.112 0.083 0.002 0.024 -0.085
C52 0.123 0.099 0.104 0.006 0.028 -0.023
C53 0.114 0.087 0.101 0.015 0.024 0.008
C54 0.121 0.101 0.088 0.018 0.024 0.004
C55 0.097 0.095 0.090 0.012 0.034 -0.008
C56 0.075 0.099 0.095 0.002 0.025 0.000
C57 0.083 0.102 0.099 -0.014 0.047 0.001
C58 0.111 0.139 0.103 -0.017 0.064 -0.033
C59 0.065 0.139 0.085 -0.008 0.020 -0.016
C60 0.093 0.089 0.090 -0.001 0.035 -0.001
C61 0.073 0.108 0.070 0.012 0.009 0.002
C62 0.121 0.093 0.087 0.000 0.042 -0.010
C63 0.091 0.096 0.088 -0.010 0.024 0.002
C64 0.100 0.071 0.101 -0.016 0.035 -0.010
C65 0.083 0.088 0.113 0.004 0.030 0.009
C66 0.087 0.080 0.095 -0.013 0.024 0.001
C67 0.077 0.096 0.081 0.003 0.022 -0.003
C68 0.073 0.087 0.081 -0.004 0.018 -0.006
C69 0.086 0.088 0.078 0.007 0.022 -0.001
C70 0.054 0.106 0.071 -0.004 0.000 -0.001
C71 0.069 0.101 0.070 -0.001 0.007 0.003
C72 0.084 0.092 0.083 0.008 0.017 0.013
C73 0.085 0.091 0.132 -0.015 0.038 -0.013
C74 0.076 0.097 0.103 -0.016 0.039 0.002
C75 0.078 0.106 0.079 -0.014 0.019 -0.001
C76 0.095 0.097 0.115 -0.006 0.043 0.002
C77 0.375 0.097 0.130 -0.013 -0.003 -0.082
C78 0.619 0.097 0.218 -0.030 0.213 -0.056
C79 0.089 0.134 0.103 0.016 0.027 -0.008
C80 0.124 0.130 0.076 0.013 0.030 -0.035
C81 0.072 0.109 0.101 0.008 0.031 -0.003
C82 0.101 0.100 0.113 -0.004 0.049 -0.014
C83 0.089 0.118 0.119 -0.006 0.043 0.019
C84 0.103 0.139 0.118 -0.038 0.035 -0.019
C85 0.091 0.103 0.110 -0.011 0.015 0.018
C86 0.094 0.146 0.249 0.057 0.017 0.039
C87 0.076 0.140 0.185 0.038 0.038 -0.018
C88 0.082 0.140 0.200 0.026 0.030 -0.014
C89 0.074 0.134 0.243 0.036 0.015 -0.019
C90 0.046 0.227 0.194 0.087 -0.015 -0.050
C91 0.121 0.228 0.170 0.074 0.029 -0.052
C92 0.100 0.164 0.141 0.063 0.020 -0.021
C93 0.107 0.119 0.148 0.045 0.060 0.005
C94 0.060 0.126 0.112 0.017 0.027 -0.002
C95 0.118 0.147 0.114 0.015 0.059 0.008
C96 0.132 0.135 0.091 -0.003 0.051 0.007
C97 0.097 0.109 0.111 0.007 0.040 0.014
C98 0.098 0.094 0.097 0.013 0.043 0.000
C99 0.081 0.092 0.069 0.001 0.017 -0.001
C100 0.097 0.082 0.073 0.003 0.023 0.001
C101 0.115 0.088 0.096 0.008 0.039 -0.006
C102 0.083 0.099 0.085 -0.008 0.020 -0.023
C103 0.085 0.093 0.059 0.000 0.015 -0.002
C104 0.104 0.091 0.070 -0.002 0.029 0.005
C105 0.090 0.095 0.083 0.012 0.034 -0.001
C106 0.115 0.097 0.096 -0.022 0.044 -0.018
C107 0.057 0.102 0.116 -0.009 0.010 -0.002
C108 0.102 0.104 0.091 -0.009 0.032 -0.004
C109 0.051 0.100 0.093 -0.010 0.012 0.001
C110 0.080 0.093 0.084 -0.007 0.046 -0.007
C111 0.069 0.094 0.098 -0.006 0.033 -0.003
C112 0.070 0.091 0.112 -0.010 0.030 -0.005
C113 0.100 0.085 0.110 -0.011 0.012 0.021
C114 0.126 0.083 0.095 -0.017 0.042 -0.024
C115 0.140 0.088 0.130 0.006 0.001 -0.021
C116 0.188 0.091 0.130 0.019 -0.021 -0.010
C117 0.214 0.105 0.141 0.024 -0.039 -0.022
C118 0.120 0.095 0.137 0.016 -0.019 0.008
C119 0.118 0.097 0.105 -0.005 0.012 0.008
C120 0.452 0.348 0.090 -0.019 0.173 -0.130
C121 0.392 0.227 0.183 0.014 0.127 0.025
C122 0.120 0.095 0.088 0.006 0.043 0.012
C123 0.122 0.088 0.110 0.002 0.051 0.008
C124 0.096 0.091 0.112 -0.010 0.018 -0.003
C125 0.112 0.084 0.195 -0.025 0.043 -0.003
C126 0.144 0.119 0.157 -0.030 -0.001 -0.008
C127 0.162 0.159 0.164 -0.018 0.018 0.006
C128 0.185 0.125 0.215 -0.049 -0.104 0.043
C129 0.197 0.147 0.275 0.030 -0.147 -0.022
Cl4 0.127 0.105 0.099 0.009 0.048 0.013
O4 0.142 0.127 0.132 0.026 0.043 0.008
O5 0.172 0.108 0.141 -0.008 0.083 -0.007
O6 0.136 0.180 0.104 -0.008 0.054 0.026
O7 0.128 0.185 0.132 0.028 0.034 0.000
Cl5 0.144 0.099 0.117 0.005 0.031 0.000
O8 0.221 0.108 0.177 0.017 0.101 -0.016
O9 0.129 0.124 0.131 0.029 0.042 0.019
O10 0.280 0.137 0.204 0.000 0.125 0.052
O11 0.150 0.186 0.173 -0.001 -0.008 -0.012
Cl6 0.121 0.187 0.154 -0.044 0.045 0.023
O12 0.181 0.155 0.223 -0.011 0.114 0.008
O13 0.161 0.188 0.138 -0.035 0.020 -0.011
O14 0.213 0.262 0.153 0.038 0.055 0.095
O15 0.117 0.312 0.290 -0.106 0.056 -0.019
Cl7 0.117 0.226 0.131 -0.023 0.032 0.008
O16 0.115 0.236 0.140 -0.026 0.043 0.016
O17 0.244 0.258 0.263 -0.032 0.093 -0.085
O18 0.240 0.298 0.166 0.047 0.033 0.046
O19 0.188 0.442 0.194 -0.109 0.056 0.070
Cl8A 0.220 0.127 0.109 0.017 0.049 0.030
O20A 0.294 0.110 0.058 0.038 0.024 0.073
O21A 0.501 0.357 0.038 0.030 0.045 -0.170
O22A 0.611 0.307 0.273 -0.152 -0.278 0.321
O23A 0.545 0.499 0.267 -0.226 0.260 -0.345
Cl8B 0.125 0.105 0.157 -0.006 0.017 0.013
O20B 0.193 0.157 0.611 0.114 0.198 0.034
O21B 0.337 0.476 0.165 -0.032 0.048 -0.021
O22B 0.168 0.226 0.237 -0.058 -0.049 0.122
O23B 0.118 0.205 0.269 0.113 0.027 0.029
Cl9 0.234 0.139 0.247 0.056 0.051 -0.013
O24 0.268 0.143 0.205 0.039 0.039 -0.009
O25 0.229 0.259 0.301 0.167 -0.051 -0.033
O26 1.083 0.229 0.330 -0.052 0.382 -0.253
O27 0.196 0.573 0.516 0.106 0.154 0.088

loop_
_atom_type_symbol
_atom_type_description
_atom_type_scat_dispersion_real
_atom_type_scat_dispersion_imag
_atom_type_scat_source
C C 0.0033 0.0016 'International Tables Vol C Tables 4.2.6.8 and 6.1.1.4'
H H 0.0000 0.0000 'International Tables Vol C Tables 4.2.6.8 and 6.1.1.4'
N N 0.0061 0.0033 'International Tables Vol C Tables 4.2.6.8 and 6.1.1.4'
O O 0.0106 0.0060 'International Tables Vol C Tables 4.2.6.8 and 6.1.1.4'
Cl Cl 0.1484 0.1585 'International Tables Vol C Tables 4.2.6.8 and 6.1.1.4'
Ce Ce -0.2486 2.6331 'International Tables Vol C Tables 4.2.6.8 and 6.1.1.4'

loop_
_geom_angle_atom_site_label_1
_geom_angle_atom_site_label_2
_geom_angle_atom_site_label_3
_geom_angle
O3 Ce1 O1 79.9(3)
O3 Ce1 O2 78.1(4)
O1 Ce1 O2 77.6(3)
O3 Ce1 N8 68.1(3)
O1 Ce1 N8 64.2(4)
O2 Ce1 N8 132.1(4)
O3 Ce1 N6 81.4(4)
O1 Ce1 N6 125.8(4)
O2 Ce1 N6 145.2(4)
N8 Ce1 N6 61.6(4)
O3 Ce1 N24 124.0(3)
O1 Ce1 N24 145.1(4)
O2 Ce1 N24 83.0(4)
N8 Ce1 N24 144.2(4)
N6 Ce1 N24 85.7(4)
O3 Ce1 N26 62.4(4)
O1 Ce1 N26 133.4(4)
O2 Ce1 N26 69.0(4)
N8 Ce1 N26 118.5(4)
N6 Ce1 N26 76.7(4)
N24 Ce1 N26 61.6(4)
O3 Ce1 N15 144.4(3)
O1 Ce1 N15 77.6(4)
O2 Ce1 N15 122.6(4)
N8 Ce1 N15 77.4(4)
N6 Ce1 N15 89.9(4)
N24 Ce1 N15 89.3(4)
N26 Ce1 N15 148.4(4)
O3 Ce1 N17 132.6(4)
O1 Ce1 N17 67.8(3)
O2 Ce1 N17 62.2(4)
N8 Ce1 N17 121.2(3)
N6 Ce1 N17 145.8(4)
N24 Ce1 N17 77.6(4)
N26 Ce1 N17 118.8(4)
N15 Ce1 N17 60.5(4)
N13 Ce2 N4 80.8(4)
N13 Ce2 N10 123.7(3)
N4 Ce2 N10 79.2(4)
N13 Ce2 N22 82.6(3)
N4 Ce2 N22 84.6(3)
N10 Ce2 N22 145.6(4)
N13 Ce2 N21 73.4(3)
N4 Ce2 N21 139.4(4)
N10 Ce2 N21 141.3(4)
N22 Ce2 N21 61.8(4)
N13 Ce2 N1 145.4(4)
N4 Ce2 N1 122.7(4)
N10 Ce2 N1 87.9(4)
N22 Ce2 N1 75.6(4)
N21 Ce2 N1 72.7(4)
N13 Ce2 N19 79.8(4)
N4 Ce2 N19 143.9(3)
N10 Ce2 N19 86.8(4)
N22 Ce2 N19 122.3(4)
N21 Ce2 N19 60.6(4)
N1 Ce2 N19 89.4(4)
N13 Ce2 N12 62.9(3)
N4 Ce2 N12 72.7(4)
N10 Ce2 N12 61.0(4)
N22 Ce2 N12 140.8(4)
N21 Ce2 N12 119.1(4)
N1 Ce2 N12 143.6(4)
N19 Ce2 N12 71.4(4)
N13 Ce2 N3 137.5(4)
N4 Ce2 N3 61.9(4)
N10 Ce2 N3 70.7(4)
N22 Ce2 N3 75.0(4)
N21 Ce2 N3 122.8(3)
N1 Ce2 N3 61.2(4)
N19 Ce2 N3 142.6(4)
N12 Ce2 N3 118.1(4)
C33 O1 Ce1 119.9(10)
C76 O2 Ce1 120.4(10)
C119 O3 Ce1 118.4(10)
C1 N1 C7 105.6(12)
C1 N1 Ce2 132.9(11)
C7 N1 Ce2 115.0(9)
C7 N2 C6 103.4(14)
C7 N2 C34 129.7(16)
C6 N2 C34 126.6(14)
C8 N3 C12 120.1(14)
C8 N3 Ce2 122.4(10)
C12 N3 Ce2 117.4(9)
C13 N4 C19 102.2(12)
C13 N4 Ce2 113.2(9)
C19 N4 Ce2 131.0(10)
C13 N5 C14 105.2(13)
C13 N5 C36 131.4(15)
C14 N5 C36 123.4(13)
C27 N6 C25 102.4(14)
C27 N6 Ce1 118.4(10)
C25 N6 Ce1 138.4(11)
C27 N7 C24 105.4(15)
C27 N7 C38 132.1(15)
C24 N7 C38 122.3(15)
C28 N8 C32 114.9(14)
C28 N8 Ce1 119.8(9)
C32 N8 Ce1 115.3(10)
C33 N9 C40 124.3(16)
C33 N9 C42 118.5(14)
C40 N9 C42 116.2(14)
C50 N10 C44 107.9(12)
C50 N10 Ce2 118.9(9)
C44 N10 Ce2 133.2(9)
C49 N11 C50 107.0(12)
C49 N11 C77 126.8(14)
C50 N11 C77 124.7(14)
C55 N12 C51 115.4(11)
C55 N12 Ce2 119.3(9)
C51 N12 Ce2 122.3(9)
C62 N13 C56 103.8(12)
C62 N13 Ce2 133.3(9)
C56 N13 Ce2 113.1(9)
C56 N14 C57 107.0(12)
C56 N14 C79 127.7(13)
C57 N14 C79 124.3(13)
C70 N15 C68 106.7(11)
C70 N15 Ce1 121.1(10)
C68 N15 Ce1 132.0(9)
C70 N16 C67 103.8(12)
C70 N16 C81 132.9(13)
C67 N16 C81 123.3(12)
C75 N17 C71 120.8(13)
C75 N17 Ce1 115.1(10)
C71 N17 Ce1 118.5(9)
C76 N18 C85 118.6(14)
C76 N18 C83 124.8(13)
C85 N18 C83 116.2(12)
C93 N19 C87 107.8(17)
C93 N19 Ce2 115.1(11)
C87 N19 Ce2 129.6(13)
C92 N20 C93 103.5(18)
C92 N20 C120 116.5(18)
C93 N20 C120 132.2(18)
C98 N21 C94 119.2(13)
C98 N21 Ce2 119.2(10)
C94 N21 Ce2 121.5(9)
C99 N22 C105 106.3(11)
C99 N22 Ce2 111.4(9)
C105 N22 Ce2 125.4(9)
C100 N23 C99 105.5(10)
C100 N23 C122 127.4(12)
C99 N23 C122 126.3(13)
C113 N24 C111 104.4(11)
C113 N24 Ce1 122.1(10)
C111 N24 Ce1 132.0(8)
C113 N25 C110 105.6(11)
C113 N25 C124 131.0(13)
C110 N25 C124 121.9(12)
C118 N26 C114 115.8(13)
C118 N26 Ce1 118.7(10)
C114 N26 Ce1 123.7(10)
C119 N27 C126 119.1(14)
C119 N27 C128 124.6(14)
C126 N27 C128 115.5(17)
N1 C1 C6 111.7(17)
N1 C1 C2 128.4(15)
C6 C1 C2 119.7(15)
C3 C2 C1 115.3(17)
C2 C3 C4 121(2)
C5 C4 C3 123.3(17)
C4 C5 C6 115.5(19)
C1 C6 N2 107.5(13)
C1 C6 C5 124.9(19)
N2 C6 C5 127.6(17)
N1 C7 N2 111.7(14)
N1 C7 C8 122.6(12)
N2 C7 C8 125.6(15)
N3 C8 C9 122.1(15)
N3 C8 C7 112.8(14)
C9 C8 C7 124.8(13)
C10 C9 C8 117.5(14)
C9 C10 C11 121.3(18)
C12 C11 C10 118.5(17)
N3 C12 C11 120.4(14)
N3 C12 C13 114.9(14)
C11 C12 C13 124.0(14)
N5 C13 N4 115.4(14)
N5 C13 C12 125.7(16)
N4 C13 C12 118.8(12)
C19 C14 C15 122.6(17)
C19 C14 N5 105.6(12)
C15 C14 N5 131.8(16)
C14 C15 C16 115.9(16)
C17 C16 C15 123.3(14)
C18 C17 C16 119.7(16)
C18 C17 C20 119.9(15)
C16 C17 C20 119.9(13)
C17 C18 C19 117.7(14)
N4 C19 C14 111.6(15)
N4 C19 C18 127.9(13)
C14 C19 C18 120.3(13)
C21 C20 C17 117.8(12)
C22 C21 C26 118.4(17)
C22 C21 C20 121.5(15)
C26 C21 C20 119.8(17)
C21 C22 C23 125.5(18)
C22 C23 C24 114(2)
C25 C24 C23 124.6(18)
C25 C24 N7 105.8(16)
C23 C24 N7 129.3(19)
C24 C25 C26 118.3(16)
C24 C25 N6 111.7(16)
C26 C25 N6 129.9(17)
C25 C26 C21 118.3(17)
N6 C27 N7 114.5(15)
N6 C27 C28 120.8(15)
N7 C27 C28 124.6(15)
N8 C28 C29 122.9(15)
N8 C28 C27 110.7(14)
C29 C28 C27 126.2(16)
C28 C29 C30 119.6(17)
C29 C30 C31 120.1(17)
C29 C30 Cl1 119.8(15)
C31 C30 Cl1 119.8(14)
C32 C31 C30 116.4(17)
C31 C32 N8 125.7(16)
C31 C32 C33 123.0(15)
N8 C32 C33 110.8(13)
O1 C33 N9 119.6(15)
O1 C33 C32 118.6(13)
N9 C33 C32 121.8(14)
N2 C34 C35 107.0(18)
N5 C36 C37 113.3(17)
C39 C38 N7 106.7(18)
N9 C40 C41 108.0(17)
C43 C42 N9 112.8(19)
N10 C44 C49 108.7(13)
N10 C44 C45 132.1(14)
C49 C44 C45 119.2(16)
C46 C45 C44 116.5(17)
C45 C46 C47 123.4(19)
C48 C47 C46 123(2)
C47 C48 C49 115.3(17)
N11 C49 C44 107.4(15)
N11 C49 C48 129.5(15)
C44 C49 C48 122.2(17)
N10 C50 N11 108.8(13)
N10 C50 C51 124.2(12)
N11 C50 C51 127.0(12)
C52 C51 N12 122.5(15)
C52 C51 C50 128.4(14)
N12 C51 C50 106.4(13)
C53 C52 C51 120.4(15)
C52 C53 C54 120.1(13)
C53 C54 C55 118.9(15)
N12 C55 C54 122.4(14)
N12 C55 C56 113.0(11)
C54 C55 C56 124.0(14)
N14 C56 N13 112.7(12)
N14 C56 C55 125.8(13)
N13 C56 C55 120.3(14)
C58 C57 C62 122.8(14)
C58 C57 N14 133.0(15)
C62 C57 N14 104.3(13)
C57 C58 C59 116.6(15)
C60 C59 C58 122.9(15)
C59 C60 C61 119.3(13)
C59 C60 C63 118.9(14)
C61 C60 C63 121.5(14)
C62 C61 C60 119.2(14)
N13 C62 C61 128.6(14)
N13 C62 C57 112.2(12)
C61 C62 C57 119.1(14)
C60 C63 C64 115.3(11)
C65 C64 C69 123.8(15)
C65 C64 C63 121.7(13)
C69 C64 C63 114.5(12)
C66 C65 C64 124.4(14)
C65 C66 C67 113.9(13)
N16 C67 C68 109.8(12)
N16 C67 C66 129.0(13)
C68 C67 C66 121.1(14)
C69 C68 C67 124.0(13)
C69 C68 N15 131.5(12)
C67 C68 N15 104.6(13)
C64 C69 C68 112.6(12)
N15 C70 N16 115.2(13)
N15 C70 C71 120.2(12)
N16 C70 C71 124.7(14)
N17 C71 C72 118.6(13)
N17 C71 C70 115.3(13)
C72 C71 C70 125.7(12)
C71 C72 C73 121.3(12)
C74 C73 C72 117.6(14)
C74 C73 Cl2 120.7(13)
C72 C73 Cl2 121.6(11)
C73 C74 C75 118.3(14)
N17 C75 C74 123.3(13)
N17 C75 C76 111.5(14)
C74 C75 C76 124.5(14)
O2 C76 N18 122.3(14)
O2 C76 C75 117.6(13)
N18 C76 C75 120.0(15)
N11 C77 C78 104(2)
C80 C79 N14 113.3(14)
N16 C81 C82 109.6(13)
C84 C83 N18 113.7(14)
N18 C85 C86 113.0(15)
N19 C87 C92 106.8(19)
N19 C87 C88 134(2)
C92 C87 C88 119.3(18)
C89 C88 C87 122(3)
C88 C89 C90 116(2)
C91 C90 C89 124.8(18)
C90 C91 C92 114(3)
N20 C92 C87 109.3(16)
N20 C92 C91 127(3)
C87 C92 C91 124(2)
N19 C93 N20 111.7(16)
N19 C93 C94 123.0(16)
N20 C93 C94 125(2)
C95 C94 N21 118.1(14)
C95 C94 C93 129.9(17)
N21 C94 C93 111.9(15)
C94 C95 C96 123.9(18)
C97 C96 C95 117.3(16)
C96 C97 C98 118.6(16)
N21 C98 C97 122.8(15)
N21 C98 C99 112.7(12)
C97 C98 C99 124.3(13)
N22 C99 N23 111.9(13)
N22 C99 C98 121.9(12)
N23 C99 C98 126.1(11)
C101 C100 C105 121.2(14)
C101 C100 N23 131.6(12)
C105 C100 N23 107.2(13)
C100 C101 C102 116.7(12)
C101 C102 C103 121.5(14)
C104 C103 C102 118.8(13)
C104 C103 C106 122.2(11)
C102 C103 C106 118.9(13)
C105 C104 C103 118.3(12)
C104 C105 C100 123.0(14)
C104 C105 N22 128.1(12)
C100 C105 N22 108.9(12)
C107 C106 C103 117.1(13)
C112 C107 C108 120.9(14)
C112 C107 C106 117.7(12)
C108 C107 C106 121.4(14)
C109 C108 C107 122.0(15)
C110 C109 C108 116.4(12)
C109 C110 C111 121.4(13)
C109 C110 N25 131.7(11)
C111 C110 N25 106.9(12)
C110 C111 N24 108.2(11)
C110 C111 C112 122.4(14)
N24 C111 C112 129.4(12)
C107 C112 C111 116.7(12)
N25 C113 N24 114.9(14)
N25 C113 C114 127.3(12)
N24 C113 C114 117.8(12)
N26 C114 C115 124.4(15)
N26 C114 C113 111.4(12)
C115 C114 C113 123.1(14)
C116 C115 C114 116.5(15)
C117 C116 C115 118.8(18)
C117 C116 Cl3 122.3(16)
C115 C116 Cl3 118.9(14)
C116 C117 C118 119.1(19)
N26 C118 C117 123.2(17)
N26 C118 C119 107.9(13)
C117 C118 C119 126.8(18)
O3 C119 N27 116.4(14)
O3 C119 C118 123.5(15)
N27 C119 C118 119.9(13)
N20 C120 C121 98(3)
N23 C122 C123 110.6(13)
N25 C124 C125 111.6(12)
N27 C126 C127 113.2(19)
C129 C128 N27 114(3)
O5 Cl4 O4 112.7(8)
O5 Cl4 O6 110.0(8)
O4 Cl4 O6 111.5(8)
O5 Cl4 O7 107.9(9)
O4 Cl4 O7 106.0(8)
O6 Cl4 O7 108.5(9)
O10 Cl5 O8 121.5(11)
O10 Cl5 O9 115.8(9)
O8 Cl5 O9 110.9(9)
O10 Cl5 O11 98.3(12)
O8 Cl5 O11 101.3(10)
O9 Cl5 O11 105.4(10)
O12 Cl6 O13 112.7(12)
O12 Cl6 O15 108.2(12)
O13 Cl6 O15 108.0(12)
O12 Cl6 O14 110.3(11)
O13 Cl6 O14 107.3(12)
O15 Cl6 O14 110.2(15)
O17 Cl7 O19 117.4(18)
O17 Cl7 O16 114.8(14)
O19 Cl7 O16 113.1(12)
O17 Cl7 O18 100.0(16)
O19 Cl7 O18 105.4(16)
O16 Cl7 O18 103.8(13)
O22A Cl8A O20A 108.8(14)
O22A Cl8A O21A 111.1(16)
O20A Cl8A O21A 110.4(16)
O22A Cl8A O23A 109.3(17)
O20A Cl8A O23A 110.3(16)
O21A Cl8A O23A 107.1(14)
O22B Cl8B O20B 113.5(16)
O22B Cl8B O23B 114.3(14)
O20B Cl8B O23B 112.5(14)
O22B Cl8B O21B 106.9(14)
O20B Cl8B O21B 105.7(15)
O23B Cl8B O21B 102.7(14)
O26 Cl9 O25 105(3)
O26 Cl9 O27 112(3)
O25 Cl9 O27 104(2)
O26 Cl9 O24 111.6(15)
O25 Cl9 O24 110.5(18)
O27 Cl9 O24 112(2)
N28 C131 C130 163(5)
N29 C133 C132 176(3)
N30 C135 C134 148(9)
N31 C137 C136 171(2)
C140 C139 C138 101(3)
N32 C140 C139 167(5)
N33 C142 C141 128(10)
C145 C144 C143 152(10)
N34 C145 C144 107(9)

loop_
_geom_bond_atom_site_label_1
_geom_bond_atom_site_label_2
_geom_bond_distance
Ce1 O3 2.436(10)
Ce1 O1 2.469(9)
Ce1 O2 2.480(11)
Ce1 N8 2.612(12)
Ce1 N6 2.641(14)
Ce1 N24 2.646(11)
Ce1 N26 2.663(11)
Ce1 N15 2.681(11)
Ce1 N17 2.696(13)
Ce2 N13 2.619(12)
Ce2 N4 2.622(12)
Ce2 N10 2.635(11)
Ce2 N22 2.639(10)
Ce2 N21 2.670(12)
Ce2 N1 2.678(11)
Ce2 N19 2.678(13)
Ce2 N12 2.681(10)
Ce2 N3 2.685(13)
Cl1 C30 1.700(18)
Cl2 C73 1.679(17)
Cl3 C116 1.667(19)
O1 C33 1.268(16)
O2 C76 1.199(18)
O3 C119 1.242(16)
N1 C1 1.328(18)
N1 C7 1.35(2)
N2 C7 1.368(17)
N2 C6 1.41(2)
N2 C34 1.46(2)
N3 C8 1.334(16)
N3 C12 1.370(18)
N4 C13 1.356(19)
N4 C19 1.380(17)
N5 C13 1.341(17)
N5 C14 1.402(19)
N5 C36 1.43(2)
N6 C27 1.304(19)
N6 C25 1.408(19)
N7 C27 1.36(2)
N7 C24 1.39(2)
N7 C38 1.53(2)
N8 C28 1.359(19)
N8 C32 1.379(18)
N9 C33 1.309(17)
N9 C40 1.46(2)
N9 C42 1.48(2)
N10 C50 1.337(16)
N10 C44 1.383(19)
N11 C49 1.37(2)
N11 C50 1.420(18)
N11 C77 1.53(2)
N12 C55 1.351(18)
N12 C51 1.385(19)
N13 C62 1.347(18)
N13 C56 1.358(17)
N14 C56 1.339(18)
N14 C57 1.394(17)
N14 C79 1.491(19)
N15 C70 1.283(17)
N15 C68 1.426(18)
N16 C70 1.363(16)
N16 C67 1.373(18)
N16 C81 1.444(17)
N17 C75 1.314(18)
N17 C71 1.368(16)
N18 C76 1.334(18)
N18 C85 1.456(18)
N18 C83 1.52(2)
N19 C93 1.32(2)
N19 C87 1.379(19)
N20 C92 1.39(2)
N20 C93 1.40(2)
N20 C120 1.62(3)
N21 C98 1.341(17)
N21 C94 1.381(19)
N22 C99 1.320(16)
N22 C105 1.404(18)
N23 C100 1.395(18)
N23 C99 1.404(17)
N23 C122 1.483(16)
N24 C113 1.332(16)
N24 C111 1.398(18)
N25 C113 1.309(18)
N25 C110 1.402(17)
N25 C124 1.464(16)
N26 C118 1.303(19)
N26 C114 1.341(17)
N27 C119 1.39(2)
N27 C126 1.46(2)
N27 C128 1.49(2)
C1 C6 1.33(2)
C1 C2 1.42(2)
C2 C3 1.39(2)
C3 C4 1.43(3)
C4 C5 1.27(3)
C5 C6 1.43(2)
C7 C8 1.47(2)
C8 C9 1.41(2)
C9 C10 1.37(2)
C10 C11 1.40(2)
C11 C12 1.38(2)
C12 C13 1.45(2)
C14 C19 1.39(2)
C14 C15 1.397(19)
C15 C16 1.41(2)
C16 C17 1.41(2)
C17 C18 1.403(18)
C17 C20 1.52(2)
C18 C19 1.43(2)
C20 C21 1.51(2)
C21 C22 1.34(2)
C21 C26 1.40(2)
C22 C23 1.35(3)
C23 C24 1.38(2)
C24 C25 1.34(2)
C25 C26 1.39(2)
C27 C28 1.52(2)
C28 C29 1.37(2)
C29 C30 1.37(2)
C30 C31 1.39(2)
C31 C32 1.36(2)
C32 C33 1.48(2)
C34 C35 1.54(3)
C36 C37 1.51(2)
C38 C39 1.50(2)
C40 C41 1.54(3)
C42 C43 1.41(3)
C44 C49 1.39(2)
C44 C45 1.41(2)
C45 C46 1.34(2)
C46 C47 1.40(3)
C47 C48 1.31(3)
C48 C49 1.43(2)
C50 C51 1.51(2)
C51 C52 1.335(19)
C52 C53 1.33(2)
C53 C54 1.36(2)
C54 C55 1.375(18)
C55 C56 1.462(19)
C57 C58 1.37(2)
C57 C62 1.39(2)
C58 C59 1.38(2)
C59 C60 1.36(2)
C60 C61 1.409(19)
C60 C63 1.532(19)
C61 C62 1.374(19)
C63 C64 1.56(2)
C64 C65 1.377(19)
C64 C69 1.394(19)
C65 C66 1.36(2)
C66 C67 1.421(19)
C67 C68 1.407(18)
C68 C69 1.394(19)
C70 C71 1.46(2)
C71 C72 1.379(19)
C72 C73 1.43(2)
C73 C74 1.376(19)
C74 C75 1.40(2)
C75 C76 1.52(2)
C77 C78 1.68(5)
C79 C80 1.47(2)
C81 C82 1.551(19)
C83 C84 1.51(2)
C85 C86 1.48(2)
C87 C92 1.39(3)
C87 C88 1.39(3)
C88 C89 1.36(3)
C89 C90 1.45(3)
C90 C91 1.39(3)
C91 C92 1.39(3)
C93 C94 1.43(2)
C94 C95 1.36(2)
C95 C96 1.39(2)
C96 C97 1.37(2)
C97 C98 1.40(2)
C98 C99 1.44(2)
C100 C101 1.38(2)
C100 C105 1.390(17)
C101 C102 1.40(2)
C102 C103 1.433(18)
C103 C104 1.394(19)
C103 C106 1.52(2)
C104 C105 1.354(19)
C106 C107 1.51(2)
C107 C112 1.35(2)
C107 C108 1.418(18)
C108 C109 1.391(19)
C109 C110 1.376(18)
C110 C111 1.381(17)
C111 C112 1.408(19)
C113 C114 1.58(2)
C114 C115 1.40(2)
C115 C116 1.39(2)
C116 C117 1.37(3)
C117 C118 1.40(3)
C118 C119 1.47(2)
C120 C121 1.66(5)
C122 C123 1.52(2)
C124 C125 1.51(2)
C126 C127 1.58(3)
C128 C129 1.43(4)
Cl4 O5 1.366(11)
Cl4 O4 1.377(12)
Cl4 O6 1.402(13)
Cl4 O7 1.438(15)
Cl5 O10 1.317(14)
Cl5 O8 1.342(11)
Cl5 O9 1.419(13)
Cl5 O11 1.516(17)
Cl6 O12 1.371(15)
Cl6 O13 1.382(14)
Cl6 O15 1.452(19)
Cl6 O14 1.488(19)
Cl7 O17 1.36(2)
Cl7 O19 1.39(2)
Cl7 O16 1.390(15)
Cl7 O18 1.50(2)
Cl8A O22A 1.369(19)
Cl8A O20A 1.376(19)
Cl8A O21A 1.378(19)
Cl8A O23A 1.40(2)
Cl8B O22B 1.328(18)
Cl8B O20B 1.360(18)
Cl8B O23B 1.387(18)
Cl8B O21B 1.45(2)
Cl9 O26 1.33(3)
Cl9 O25 1.336(18)
Cl9 O27 1.35(3)
Cl9 O24 1.48(2)
C130 C131 1.366(18)
C131 N28 1.20(2)
C132 C133 1.489(17)
C133 N29 1.111(15)
C134 C135 1.50(2)
C135 N30 1.17(2)
C136 C137 1.459(17)
C137 N31 1.137(15)
C138 C139 1.551(19)
C139 C140 1.445(19)
C140 N32 1.156(19)
C141 C142 1.46(2)
C142 N33 1.15(2)
C143 C144 1.54(2)
C144 C145 1.47(2)
C145 N34 1.14(2)

loop_
_geom_torsion_atom_site_label_1
_geom_torsion_atom_site_label_2
_geom_torsion_atom_site_label_3
_geom_torsion_atom_site_label_4
_geom_torsion
O3 Ce1 O1 C33 -81.5(11)
O2 Ce1 O1 C33 -161.4(11)
N8 Ce1 O1 C33 -11.1(10)
N6 Ce1 O1 C33 -10.0(12)
N24 Ce1 O1 C33 140.9(10)
N26 Ce1 O1 C33 -116.9(11)
N15 Ce1 O1 C33 70.8(11)
N17 Ce1 O1 C33 133.8(11)
O3 Ce1 O2 C76 -173.8(12)
O1 Ce1 O2 C76 -91.7(11)
N8 Ce1 O2 C76 -128.7(11)
N6 Ce1 O2 C76 131.0(12)
N24 Ce1 O2 C76 59.2(11)
N26 Ce1 O2 C76 121.4(12)
N15 Ce1 O2 C76 -25.4(12)
N17 Ce1 O2 C76 -20.5(11)
O1 Ce1 O3 C119 -135.7(13)
O2 Ce1 O3 C119 -56.3(13)
N8 Ce1 O3 C119 158.2(14)
N6 Ce1 O3 C119 95.4(13)
N24 Ce1 O3 C119 16.6(15)
N26 Ce1 O3 C119 16.0(13)
N15 Ce1 O3 C119 173.1(12)
N17 Ce1 O3 C119 -89.0(13)
N13 Ce2 N1 C1 -34.1(17)
N4 Ce2 N1 C1 -160.5(13)
N10 Ce2 N1 C1 123.7(14)
N22 Ce2 N1 C1 -86.8(14)
N21 Ce2 N1 C1 -22.3(13)
N19 Ce2 N1 C1 36.9(14)
N12 Ce2 N1 C1 93.6(15)
N3 Ce2 N1 C1 -167.3(15)
N13 Ce2 N1 C7 113.1(11)
N4 Ce2 N1 C7 -13.3(12)
N10 Ce2 N1 C7 -89.1(10)
N22 Ce2 N1 C7 60.4(10)
N21 Ce2 N1 C7 124.9(11)
N19 Ce2 N1 C7 -175.9(11)
N12 Ce2 N1 C7 -119.2(10)
N3 Ce2 N1 C7 -20.1(10)
N13 Ce2 N3 C8 -128.1(11)
N4 Ce2 N3 C8 -159.4(12)
N10 Ce2 N3 C8 112.7(12)
N22 Ce2 N3 C8 -67.5(11)
N21 Ce2 N3 C8 -26.6(13)
N1 Ce2 N3 C8 14.1(10)
N19 Ce2 N3 C8 56.6(13)
N12 Ce2 N3 C8 152.5(10)
N13 Ce2 N3 C12 49.8(11)
N4 Ce2 N3 C12 18.5(9)
N10 Ce2 N3 C12 -69.4(10)
N22 Ce2 N3 C12 110.4(10)
N21 Ce2 N3 C12 151.4(9)
N1 Ce2 N3 C12 -168.0(11)
N19 Ce2 N3 C12 -125.5(10)
N12 Ce2 N3 C12 -29.6(11)
N13 Ce2 N4 C13 170.6(9)
N10 Ce2 N4 C13 43.5(9)
N22 Ce2 N4 C13 -106.1(9)
N21 Ce2 N4 C13 -138.9(8)
N1 Ce2 N4 C13 -37.0(10)
N19 Ce2 N4 C13 112.5(11)
N12 Ce2 N4 C13 106.3(9)
N3 Ce2 N4 C13 -30.2(8)
N13 Ce2 N4 C19 38.0(12)
N10 Ce2 N4 C19 -89.1(12)
N22 Ce2 N4 C19 121.3(12)
N21 Ce2 N4 C19 88.5(13)
N1 Ce2 N4 C19 -169.6(12)
N19 Ce2 N4 C19 -20.1(16)
N12 Ce2 N4 C19 -26.3(12)
N3 Ce2 N4 C19 -162.8(13)
O3 Ce1 N6 C27 53.7(10)
O1 Ce1 N6 C27 -17.1(12)
O2 Ce1 N6 C27 108.0(11)
N8 Ce1 N6 C27 -16.0(10)
N24 Ce1 N6 C27 179.1(11)
N26 Ce1 N6 C27 117.2(11)
N15 Ce1 N6 C27 -91.7(10)
N17 Ce1 N6 C27 -120.6(11)
O3 Ce1 N6 C25 -114.0(15)
O1 Ce1 N6 C25 175.2(14)
O2 Ce1 N6 C25 -59.7(18)
N8 Ce1 N6 C25 176.4(16)
N24 Ce1 N6 C25 11.4(15)
N26 Ce1 N6 C25 -50.4(15)
N15 Ce1 N6 C25 100.7(15)
N17 Ce1 N6 C25 71.8(16)
O3 Ce1 N8 C28 -65.4(11)
O1 Ce1 N8 C28 -154.5(12)
O2 Ce1 N8 C28 -113.8(11)
N6 Ce1 N8 C28 26.6(11)
N24 Ce1 N8 C28 52.8(14)
N26 Ce1 N8 C28 -27.2(13)
N15 Ce1 N8 C28 123.4(12)
N17 Ce1 N8 C28 167.0(10)
O3 Ce1 N8 C32 78.4(10)
O1 Ce1 N8 C32 -10.7(10)
O2 Ce1 N8 C32 30.0(12)
N6 Ce1 N8 C32 170.4(11)
N24 Ce1 N8 C32 -163.4(9)
N26 Ce1 N8 C32 116.6(10)
N15 Ce1 N8 C32 -92.8(10)
N17 Ce1 N8 C32 -49.2(11)
N13 Ce2 N10 C50 -4.9(13)
N4 Ce2 N10 C50 66.3(11)
N22 Ce2 N10 C50 129.7(11)
N21 Ce2 N10 C50 -111.3(11)
N1 Ce2 N10 C50 -169.9(12)
N19 Ce2 N10 C50 -80.3(12)
N12 Ce2 N10 C50 -9.8(11)
N3 Ce2 N10 C50 130.0(12)
N13 Ce2 N10 C44 175.1(14)
N4 Ce2 N10 C44 -113.7(15)
N22 Ce2 N10 C44 -50.3(18)
N21 Ce2 N10 C44 68.7(17)
N1 Ce2 N10 C44 10.1(15)
N19 Ce2 N10 C44 99.7(15)
N12 Ce2 N10 C44 170.2(16)
N3 Ce2 N10 C44 -50.0(15)
N13 Ce2 N12 C55 7.7(11)
N4 Ce2 N12 C55 96.0(12)
N10 Ce2 N12 C55 -176.9(13)
N22 Ce2 N12 C55 38.5(14)
N21 Ce2 N12 C55 -41.5(13)
N1 Ce2 N12 C55 -142.0(11)
N19 Ce2 N12 C55 -80.2(12)
N3 Ce2 N12 C55 139.4(11)
N13 Ce2 N12 C51 -151.7(15)
N4 Ce2 N12 C51 -63.4(14)
N10 Ce2 N12 C51 23.7(13)
N22 Ce2 N12 C51 -120.8(14)
N21 Ce2 N12 C51 159.1(13)
N1 Ce2 N12 C51 58.7(16)
N19 Ce2 N12 C51 120.5(14)
N3 Ce2 N12 C51 -19.9(15)
N4 Ce2 N13 C62 122.0(14)
N10 Ce2 N13 C62 -167.6(13)
N22 Ce2 N13 C62 36.3(14)
N21 Ce2 N13 C62 -26.3(14)
N1 Ce2 N13 C62 -14.7(17)
N19 Ce2 N13 C62 -88.5(14)
N12 Ce2 N13 C62 -162.8(15)
N3 Ce2 N13 C62 94.4(14)
N4 Ce2 N13 C56 -98.6(10)
N10 Ce2 N13 C56 -28.3(11)
N22 Ce2 N13 C56 175.7(10)
N21 Ce2 N13 C56 113.0(10)
N1 Ce2 N13 C56 124.7(10)
N19 Ce2 N13 C56 50.9(10)
N12 Ce2 N13 C56 -23.4(9)
N3 Ce2 N13 C56 -126.3(9)
O3 Ce1 N15 C70 112.3(11)
O1 Ce1 N15 C70 60.4(10)
O2 Ce1 N15 C70 -5.9(12)
N8 Ce1 N15 C70 126.4(11)
N6 Ce1 N15 C70 -172.7(10)
N24 Ce1 N15 C70 -87.1(11)
N26 Ce1 N15 C70 -108.9(12)
N17 Ce1 N15 C70 -10.9(10)
O3 Ce1 N15 C68 -62.7(13)
O1 Ce1 N15 C68 -114.5(11)
O2 Ce1 N15 C68 179.1(10)
N8 Ce1 N15 C68 -48.5(11)
N6 Ce1 N15 C68 12.3(11)
N24 Ce1 N15 C68 98.0(11)
N26 Ce1 N15 C68 76.1(14)
N17 Ce1 N15 C68 174.1(12)
O3 Ce1 N17 C75 33.1(11)
O1 Ce1 N17 C75 83.8(9)
O2 Ce1 N17 C75 -3.5(9)
N8 Ce1 N17 C75 121.1(9)
N6 Ce1 N17 C75 -154.6(9)
N24 Ce1 N17 C75 -92.0(9)
N26 Ce1 N17 C75 -44.6(10)
N15 Ce1 N17 C75 171.7(10)
O3 Ce1 N17 C71 -120.7(9)
O1 Ce1 N17 C71 -70.0(9)
O2 Ce1 N17 C71 -157.3(10)
N8 Ce1 N17 C71 -32.7(11)
N6 Ce1 N17 C71 51.6(12)
N24 Ce1 N17 C71 114.2(10)
N26 Ce1 N17 C71 161.5(9)
N15 Ce1 N17 C71 17.9(9)
N13 Ce2 N19 C93 53.7(11)
N4 Ce2 N19 C93 112.1(11)
N10 Ce2 N19 C93 178.8(11)
N22 Ce2 N19 C93 -20.7(12)
N21 Ce2 N19 C93 -22.9(10)
N1 Ce2 N19 C93 -93.2(11)
N12 Ce2 N19 C93 118.3(12)
N3 Ce2 N19 C93 -129.5(11)
N13 Ce2 N19 C87 -92.0(16)
N4 Ce2 N19 C87 -34(2)
N10 Ce2 N19 C87 33.1(16)
N22 Ce2 N19 C87 -166.5(15)
N21 Ce2 N19 C87 -168.6(17)
N1 Ce2 N19 C87 121.0(16)
N12 Ce2 N19 C87 -27.4(16)
N3 Ce2 N19 C87 84.8(16)
N13 Ce2 N21 C98 106.0(11)
N4 Ce2 N21 C98 53.3(13)
N10 Ce2 N21 C98 -130.3(10)
N22 Ce2 N21 C98 15.6(10)
N1 Ce2 N21 C98 -67.0(11)
N19 Ce2 N21 C98 -166.5(12)
N12 Ce2 N21 C98 150.7(10)
N3 Ce2 N21 C98 -30.3(12)
N13 Ce2 N21 C94 -72.7(11)
N4 Ce2 N21 C94 -125.4(11)
N10 Ce2 N21 C94 50.9(13)
N22 Ce2 N21 C94 -163.2(12)
N1 Ce2 N21 C94 114.2(11)
N19 Ce2 N21 C94 14.7(10)
N12 Ce2 N21 C94 -28.1(12)
N3 Ce2 N21 C94 150.9(10)
N13 Ce2 N22 C99 -102.9(10)
N4 Ce2 N22 C99 175.8(10)
N10 Ce2 N22 C99 113.8(10)
N21 Ce2 N22 C99 -27.8(9)
N1 Ce2 N22 C99 50.0(9)
N19 Ce2 N22 C99 -29.9(11)
N12 Ce2 N22 C99 -130.3(9)
N3 Ce2 N22 C99 113.5(10)
N13 Ce2 N22 C105 126.8(11)
N4 Ce2 N22 C105 45.4(10)
N10 Ce2 N22 C105 -16.5(13)
N21 Ce2 N22 C105 -158.2(11)
N1 Ce2 N22 C105 -80.3(11)
N19 Ce2 N22 C105 -160.3(10)
N12 Ce2 N22 C105 99.4(11)
N3 Ce2 N22 C105 -16.8(10)
O3 Ce1 N24 C113 -0.2(14)
O1 Ce1 N24 C113 126.5(12)
O2 Ce1 N24 C113 70.3(13)
N8 Ce1 N24 C113 -99.8(13)
N6 Ce1 N24 C113 -76.8(13)
N26 Ce1 N24 C113 0.4(12)
N15 Ce1 N24 C113 -166.8(13)
N17 Ce1 N24 C113 133.3(13)
O3 Ce1 N24 C111 -163.7(12)
O1 Ce1 N24 C111 -37.0(16)
O2 Ce1 N24 C111 -93.2(13)
N8 Ce1 N24 C111 96.7(14)
N6 Ce1 N24 C111 119.7(13)
N26 Ce1 N24 C111 -163.1(15)
N15 Ce1 N24 C111 29.7(13)
N17 Ce1 N24 C111 -30.2(13)
O3 Ce1 N26 C118 2.7(15)
O1 Ce1 N26 C118 42.7(18)
O2 Ce1 N26 C118 89.9(16)
N8 Ce1 N26 C118 -37.6(17)
N6 Ce1 N26 C118 -84.4(16)
N24 Ce1 N26 C118 -176.7(17)
N15 Ce1 N26 C118 -151.7(14)
N17 Ce1 N26 C118 128.5(15)
O3 Ce1 N26 C114 166.8(15)
O1 Ce1 N26 C114 -153.2(12)
O2 Ce1 N26 C114 -106.0(14)
N8 Ce1 N26 C114 126.5(13)
N6 Ce1 N26 C114 79.6(14)
N24 Ce1 N26 C114 -12.6(13)
N15 Ce1 N26 C114 12.4(19)
N17 Ce1 N26 C114 -67.4(14)
C7 N1 C1 C6 0.3(17)
Ce2 N1 C1 C6 149.7(12)
C7 N1 C1 C2 175.5(15)
Ce2 N1 C1 C2 -35(2)
N1 C1 C2 C3 -177.5(15)
C6 C1 C2 C3 -3(2)
C1 C2 C3 C4 3(3)
C2 C3 C4 C5 -2(3)
C3 C4 C5 C6 1(3)
N1 C1 C6 N2 -0.7(19)
C2 C1 C6 N2 -176.3(14)
N1 C1 C6 C5 177.6(16)
C2 C1 C6 C5 2(3)
C7 N2 C6 C1 0.8(18)
C34 N2 C6 C1 -173.2(17)
C7 N2 C6 C5 -177.5(17)
C34 N2 C6 C5 9(3)
C4 C5 C6 C1 -1(3)
C4 C5 C6 N2 177.1(19)
C1 N1 C7 N2 0.2(17)
Ce2 N1 C7 N2 -155.5(10)
C1 N1 C7 C8 -176.0(13)
Ce2 N1 C7 C8 28.3(17)
C6 N2 C7 N1 -0.6(17)
C34 N2 C7 N1 173.1(18)
C6 N2 C7 C8 175.5(14)
C34 N2 C7 C8 -11(3)
C12 N3 C8 C9 2(2)
Ce2 N3 C8 C9 179.7(11)
C12 N3 C8 C7 175.7(12)
Ce2 N3 C8 C7 -6.4(16)
N1 C7 C8 N3 -15(2)
N2 C7 C8 N3 169.0(14)
N1 C7 C8 C9 158.3(15)
N2 C7 C8 C9 -17(2)
N3 C8 C9 C10 -3(2)
C7 C8 C9 C10 -175.9(14)
C8 C9 C10 C11 1(2)
C9 C10 C11 C12 3(3)
C8 N3 C12 C11 1(2)
Ce2 N3 C12 C11 -176.6(13)
C8 N3 C12 C13 172.4(13)
Ce2 N3 C12 C13 -5.6(15)
C10 C11 C12 N3 -3(3)
C10 C11 C12 C13 -173.7(14)
C14 N5 C13 N4 -2.3(17)
C36 N5 C13 N4 174.8(15)
C14 N5 C13 C12 172.5(13)
C36 N5 C13 C12 -10(3)
C19 N4 C13 N5 3.7(16)
Ce2 N4 C13 N5 -141.7(10)
C19 N4 C13 C12 -171.6(13)
Ce2 N4 C13 C12 43.1(15)
N3 C12 C13 N5 160.0(14)
C11 C12 C13 N5 -29(2)
N3 C12 C13 N4 -25.3(19)
C11 C12 C13 N4 145.4(16)
C13 N5 C14 C19 -0.1(15)
C36 N5 C14 C19 -177.6(14)
C13 N5 C14 C15 -178.9(16)
C36 N5 C14 C15 4(3)
C19 C14 C15 C16 -3(2)
N5 C14 C15 C16 175.9(15)
C14 C15 C16 C17 -3(3)
C15 C16 C17 C18 5(3)
C15 C16 C17 C20 176.9(16)
C16 C17 C18 C19 -2(2)
C20 C17 C18 C19 -173.5(14)
C13 N4 C19 C14 -3.6(16)
Ce2 N4 C19 C14 132.6(12)
C13 N4 C19 C18 171.3(15)
Ce2 N4 C19 C18 -52(2)
C15 C14 C19 N4 -178.6(13)
N5 C14 C19 N4 2.4(16)
C15 C14 C19 C18 6(2)
N5 C14 C19 C18 -173.0(13)
C17 C18 C19 N4 -178.0(14)
C17 C18 C19 C14 -3(2)
C18 C17 C20 C21 -36(2)
C16 C17 C20 C21 152.5(15)
C17 C20 C21 C22 141.8(17)
C17 C20 C21 C26 -46(2)
C26 C21 C22 C23 4(3)
C20 C21 C22 C23 176.9(18)
C21 C22 C23 C24 -5(3)
C22 C23 C24 C25 -1(3)
C22 C23 C24 N7 -173.4(18)
C27 N7 C24 C25 -0.9(18)
C38 N7 C24 C25 -176.1(16)
C27 N7 C24 C23 172.8(18)
C38 N7 C24 C23 -2(3)
C23 C24 C25 C26 6(3)
N7 C24 C25 C26 -179.6(14)
C23 C24 C25 N6 -175.9(17)
N7 C24 C25 N6 -2(2)
C27 N6 C25 C24 3.8(19)
Ce1 N6 C25 C24 172.6(11)
C27 N6 C25 C26 -178.7(17)
Ce1 N6 C25 C26 -10(3)
C24 C25 C26 C21 -7(2)
N6 C25 C26 C21 176.0(15)
C22 C21 C26 C25 2(2)
C20 C21 C26 C25 -171.1(14)
C25 N6 C27 N7 -4.4(17)
Ce1 N6 C27 N7 -176.1(9)
C25 N6 C27 C28 178.3(12)
Ce1 N6 C27 C28 6.7(17)
C24 N7 C27 N6 3.5(18)
C38 N7 C27 N6 178.1(16)
C24 N7 C27 C28 -179.3(13)
C38 N7 C27 C28 -5(3)
C32 N8 C28 C29 0(2)
Ce1 N8 C28 C29 143.5(12)
C32 N8 C28 C27 -176.7(11)
Ce1 N8 C28 C27 -32.7(15)
N6 C27 C28 N8 16.6(19)
N7 C27 C28 N8 -160.4(14)
N6 C27 C28 C29 -159.4(15)
N7 C27 C28 C29 24(2)
N8 C28 C29 C30 -3(2)
C27 C28 C29 C30 172.2(15)
C28 C29 C30 C31 7(3)
C28 C29 C30 Cl1 -179.0(12)
C29 C30 C31 C32 -7(3)
Cl1 C30 C31 C32 179.3(14)
C30 C31 C32 N8 3(3)
C30 C31 C32 C33 -168.7(16)
C28 N8 C32 C31 1(2)
Ce1 N8 C32 C31 -145.0(15)
C28 N8 C32 C33 173.2(12)
Ce1 N8 C32 C33 27.5(15)
Ce1 O1 C33 N9 -147.4(12)
Ce1 O1 C33 C32 31.6(18)
C40 N9 C33 O1 158.9(15)
C42 N9 C33 O1 -9(2)
C40 N9 C33 C32 -20(3)
C42 N9 C33 C32 171.6(16)
C31 C32 C33 O1 133.2(17)
N8 C32 C33 O1 -39.6(19)
C31 C32 C33 N9 -48(2)
N8 C32 C33 N9 139.3(15)
C7 N2 C34 C35 102(2)
C6 N2 C34 C35 -86(2)
C13 N5 C36 C37 -57(2)
C14 N5 C36 C37 119.7(17)
C27 N7 C38 C39 70(2)
C24 N7 C38 C39 -116.0(17)
C33 N9 C40 C41 -90(2)
C42 N9 C40 C41 79(2)
C33 N9 C42 C43 -79(2)
C40 N9 C42 C43 112(2)
C50 N10 C44 C49 -3(2)
Ce2 N10 C44 C49 176.8(12)
C50 N10 C44 C45 176.2(19)
Ce2 N10 C44 C45 -4(3)
N10 C44 C45 C46 178.2(18)
C49 C44 C45 C46 -2(3)
C44 C45 C46 C47 5(3)
C45 C46 C47 C48 0(4)
C46 C47 C48 C49 -6(4)
C50 N11 C49 C44 -4(2)
C77 N11 C49 C44 162(2)
C50 N11 C49 C48 -174(2)
C77 N11 C49 C48 -7(4)
N10 C44 C49 N11 4(2)
C45 C44 C49 N11 -175.0(17)
N10 C44 C49 C48 175.1(19)
C45 C44 C49 C48 -4(3)
C47 C48 C49 N11 177(2)
C47 C48 C49 C44 9(3)
C44 N10 C50 N11 0.7(18)
Ce2 N10 C50 N11 -179.3(10)
C44 N10 C50 C51 178.1(17)
Ce2 N10 C50 C51 -2(2)
C49 N11 C50 N10 2(2)
C77 N11 C50 N10 -165(2)
C49 N11 C50 C51 -175.2(19)
C77 N11 C50 C51 18(3)
C55 N12 C51 C52 6(3)
Ce2 N12 C51 C52 166.3(15)
C55 N12 C51 C50 169.0(14)
Ce2 N12 C51 C50 -31(2)
N10 C50 C51 C52 -178(2)
N11 C50 C51 C52 -1(3)
N10 C50 C51 N12 21(2)
N11 C50 C51 N12 -162.2(15)
N12 C51 C52 C53 -8(3)
C50 C51 C52 C53 -166(2)
C51 C52 C53 C54 5(3)
C52 C53 C54 C55 -1(3)
C51 N12 C55 C54 -2(2)
Ce2 N12 C55 C54 -162.9(13)
C51 N12 C55 C56 168.7(15)
Ce2 N12 C55 C56 8.0(18)
C53 C54 C55 N12 0(3)
C53 C54 C55 C56 -170.2(16)
C57 N14 C56 N13 -0.4(17)
C79 N14 C56 N13 168.1(13)
C57 N14 C56 C55 167.6(14)
C79 N14 C56 C55 -24(2)
C62 N13 C56 N14 0.3(17)
Ce2 N13 C56 N14 -150.5(10)
C62 N13 C56 C55 -168.4(14)
Ce2 N13 C56 C55 40.8(16)
N12 C55 C56 N14 159.5(15)
C54 C55 C56 N14 -30(3)
N12 C55 C56 N13 -33(2)
C54 C55 C56 N13 137.3(17)
C56 N14 C57 C58 -179.3(18)
C79 N14 C57 C58 12(3)
C56 N14 C57 C62 0.3(16)
C79 N14 C57 C62 -168.7(13)
C62 C57 C58 C59 -4(3)
N14 C57 C58 C59 175.2(15)
C57 C58 C59 C60 5(3)
C58 C59 C60 C61 -4(2)
C58 C59 C60 C63 -177.1(15)
C59 C60 C61 C62 2(2)
C63 C60 C61 C62 175.4(13)
C56 N13 C62 C61 176.0(16)
Ce2 N13 C62 C61 -42(2)
C56 N13 C62 C57 -0.1(17)
Ce2 N13 C62 C57 141.8(11)
C60 C61 C62 N13 -177.6(15)
C60 C61 C62 C57 -2(2)
C58 C57 C62 N13 179.5(15)
N14 C57 C62 N13 -0.1(18)
C58 C57 C62 C61 3(3)
N14 C57 C62 C61 -176.6(13)
C59 C60 C63 C64 156.1(14)
C61 C60 C63 C64 -17(2)
C60 C63 C64 C65 107.4(14)
C60 C63 C64 C69 -74.3(16)
C69 C64 C65 C66 2(2)
C63 C64 C65 C66 179.8(13)
C64 C65 C66 C67 -4(2)
C70 N16 C67 C68 0.8(15)
C81 N16 C67 C68 179.3(12)
C70 N16 C67 C66 -179.1(13)
C81 N16 C67 C66 -1(2)
C65 C66 C67 N16 -176.1(14)
C65 C66 C67 C68 4.0(19)
N16 C67 C68 C69 178.5(13)
C66 C67 C68 C69 -2(2)
N16 C67 C68 N15 -1.0(14)
C66 C67 C68 N15 179.0(12)
C70 N15 C68 C69 -178.7(14)
Ce1 N15 C68 C69 -3(2)
C70 N15 C68 C67 0.7(14)
Ce1 N15 C68 C67 176.3(9)
C65 C64 C69 C68 1.0(19)
C63 C64 C69 C68 -177.2(11)
C67 C68 C69 C64 -1.0(19)
N15 C68 C69 C64 178.3(13)
C68 N15 C70 N16 -0.3(16)
Ce1 N15 C70 N16 -176.4(8)
C68 N15 C70 C71 179.9(11)
Ce1 N15 C70 C71 3.8(17)
C67 N16 C70 N15 -0.3(16)
C81 N16 C70 N15 -178.6(14)
C67 N16 C70 C71 179.5(12)
C81 N16 C70 C71 1(2)
C75 N17 C71 C72 -2(2)
Ce1 N17 C71 C72 149.8(10)
C75 N17 C71 C70 -176.0(12)
Ce1 N17 C71 C70 -23.7(14)
N15 C70 C71 N17 13.5(18)
N16 C70 C71 N17 -166.3(12)
N15 C70 C71 C72 -159.5(14)
N16 C70 C71 C72 21(2)
N17 C71 C72 C73 0(2)
C70 C71 C72 C73 173.1(13)
C71 C72 C73 C74 1(2)
C71 C72 C73 Cl2 -178.5(12)
C72 C73 C74 C75 -1(2)
Cl2 C73 C74 C75 179.0(12)
C71 N17 C75 C74 3(2)
Ce1 N17 C75 C74 -150.1(12)
C71 N17 C75 C76 173.9(12)
Ce1 N17 C75 C76 20.8(14)
C73 C74 C75 N17 -1(2)
C73 C74 C75 C76 -171.1(14)
Ce1 O2 C76 N18 -135.9(13)
Ce1 O2 C76 C75 41.0(18)
C85 N18 C76 O2 -5(2)
C83 N18 C76 O2 167.6(15)
C85 N18 C76 C75 178.4(13)
C83 N18 C76 C75 -9(2)
N17 C75 C76 O2 -41(2)
C74 C75 C76 O2 129.6(17)
N17 C75 C76 N18 135.8(15)
C74 C75 C76 N18 -53(2)
C49 N11 C77 C78 98(3)
C50 N11 C77 C78 -98(2)
C56 N14 C79 C80 115.3(17)
C57 N14 C79 C80 -78.0(19)
C70 N16 C81 C82 -90.5(18)
C67 N16 C81 C82 91.5(16)
C76 N18 C83 C84 -79.4(19)
C85 N18 C83 C84 93.1(16)
C76 N18 C85 C86 -98(2)
C83 N18 C85 C86 89(2)
C93 N19 C87 C92 -6(2)
Ce2 N19 C87 C92 141.3(14)
C93 N19 C87 C88 173(2)
Ce2 N19 C87 C88 -40(3)
N19 C87 C88 C89 178.3(19)
C92 C87 C88 C89 -3(3)
C87 C88 C89 C90 3(3)
C88 C89 C90 C91 -6(3)
C89 C90 C91 C92 8(3)
C93 N20 C92 C87 4(2)
C120 N20 C92 C87 158(2)
C93 N20 C92 C91 -179(2)
C120 N20 C92 C91 -26(3)
N19 C87 C92 N20 1(2)
C88 C87 C92 N20 -178.1(16)
N19 C87 C92 C91 -175.5(18)
C88 C87 C92 C91 5(3)
C90 C91 C92 N20 176.7(19)
C90 C91 C92 C87 -7(3)
C87 N19 C93 N20 9.6(19)
Ce2 N19 C93 N20 -143.3(11)
C87 N19 C93 C94 -173.9(16)
Ce2 N19 C93 C94 33(2)
C92 N20 C93 N19 -9(2)
C120 N20 C93 N19 -156(2)
C92 N20 C93 C94 174.9(17)
C120 N20 C93 C94 28(3)
C98 N21 C94 C95 -1(2)
Ce2 N21 C94 C95 177.7(12)
C98 N21 C94 C93 175.6(14)
Ce2 N21 C94 C93 -5.7(18)
N19 C93 C94 C95 157.1(18)
N20 C93 C94 C95 -27(3)
N19 C93 C94 N21 -19(2)
N20 C93 C94 N21 157.0(15)
N21 C94 C95 C96 -1(3)
C93 C94 C95 C96 -177.0(18)
C94 C95 C96 C97 2(3)
C95 C96 C97 C98 -2(3)
C94 N21 C98 C97 2(2)
Ce2 N21 C98 C97 -176.9(12)
C94 N21 C98 C99 176.7(13)
Ce2 N21 C98 C99 -2.0(16)
C96 C97 C98 N21 0(2)
C96 C97 C98 C99 -174.8(15)
C105 N22 C99 N23 5.0(16)
Ce2 N22 C99 N23 -134.7(10)
C105 N22 C99 C98 -177.1(13)
Ce2 N22 C99 C98 43.2(16)
C100 N23 C99 N22 -2.6(16)
C122 N23 C99 N22 167.8(13)
C100 N23 C99 C98 179.5(14)
C122 N23 C99 C98 -10(2)
N21 C98 C99 N22 -29(2)
C97 C98 C99 N22 146.0(15)
N21 C98 C99 N23 148.8(13)
C97 C98 C99 N23 -36(2)
C99 N23 C100 C101 179.2(15)
C122 N23 C100 C101 9(3)
C99 N23 C100 C105 -0.9(15)
C122 N23 C100 C105 -171.1(14)
C105 C100 C101 C102 2(2)
N23 C100 C101 C102 -178.2(14)
C100 C101 C102 C103 -6(2)
C101 C102 C103 C104 5(2)
C101 C102 C103 C106 -176.3(13)
C102 C103 C104 C105 0(2)
C106 C103 C104 C105 -178.4(13)
C103 C104 C105 C100 -4(2)
C103 C104 C105 N22 175.1(14)
C101 C100 C105 C104 3(2)
N23 C100 C105 C104 -176.5(14)
C101 C100 C105 N22 -176.2(13)
N23 C100 C105 N22 3.9(16)
C99 N22 C105 C104 175.0(15)
Ce2 N22 C105 C104 -53(2)
C99 N22 C105 C100 -5.4(16)
Ce2 N22 C105 C100 126.9(10)
C104 C103 C106 C107 -16(2)
C102 C103 C106 C107 165.0(12)
C103 C106 C107 C112 -61.8(19)
C103 C106 C107 C108 115.6(16)
C112 C107 C108 C109 -4(2)
C106 C107 C108 C109 179.3(14)
C107 C108 C109 C110 4(2)
C108 C109 C110 C111 -4(2)
C108 C109 C110 N25 178.8(15)
C113 N25 C110 C109 175.2(16)
C124 N25 C110 C109 8(2)
C113 N25 C110 C111 -2.0(16)
C124 N25 C110 C111 -169.4(13)
C109 C110 C111 N24 -176.7(13)
N25 C110 C111 N24 0.8(16)
C109 C110 C111 C112 4(2)
N25 C110 C111 C112 -178.3(13)
C113 N24 C111 C110 0.6(17)
Ce1 N24 C111 C110 166.2(9)
C113 N24 C111 C112 179.6(16)
Ce1 N24 C111 C112 -15(2)
C108 C107 C112 C111 3(2)
C106 C107 C112 C111 -179.8(13)
C110 C111 C112 C107 -3(2)
N24 C111 C112 C107 177.8(15)
C110 N25 C113 N24 2.6(19)
C124 N25 C113 N24 168.3(15)
C110 N25 C113 C114 -176.1(16)
C124 N25 C113 C114 -10(3)
C111 N24 C113 N25 -2.0(19)
Ce1 N24 C113 N25 -169.4(11)
C111 N24 C113 C114 176.8(14)
Ce1 N24 C113 C114 9(2)
C118 N26 C114 C115 17(3)
Ce1 N26 C114 C115 -147.3(15)
C118 N26 C114 C113 -174.7(17)
Ce1 N26 C114 C113 20.8(19)
N25 C113 C114 N26 159.5(17)
N24 C113 C114 N26 -19(2)
N25 C113 C114 C115 -32(3)
N24 C113 C114 C115 149.1(18)
N26 C114 C115 C116 -7(3)
C113 C114 C115 C116 -173.4(19)
C114 C115 C116 C117 -4(4)
C114 C115 C116 Cl3 179.3(17)
C115 C116 C117 C118 3(4)
Cl3 C116 C117 C118 -180(2)
C114 N26 C118 C117 -18(3)
Ce1 N26 C118 C117 147.6(19)
C114 N26 C118 C119 177.8(16)
Ce1 N26 C118 C119 -17(2)
C116 C117 C118 N26 8(4)
C116 C117 C118 C119 170(2)
Ce1 O3 C119 N27 138.9(15)
Ce1 O3 C119 C118 -35(2)
C126 N27 C119 O3 1(3)
C128 N27 C119 O3 -169(2)
C126 N27 C119 C118 175(2)
C128 N27 C119 C118 6(4)
N26 C118 C119 O3 35(3)
C117 C118 C119 O3 -129(2)
N26 C118 C119 N27 -139(2)
C117 C118 C119 N27 57(3)
C92 N20 C120 C121 138.4(19)
C93 N20 C120 C121 -78(3)
C100 N23 C122 C123 -84.8(18)
C99 N23 C122 C123 106.9(16)
C113 N25 C124 C125 -66(2)
C110 N25 C124 C125 97.4(18)
C119 N27 C126 C127 -80(3)
C128 N27 C126 C127 90(3)
C119 N27 C128 C129 -110(2)
C126 N27 C128 C129 80(3)
C138 C139 C140 N32 115(18)
C143 C144 C145 N34 -149(30)
